data_1555664
loop_
_publ_author_name
'Hillyer, Matthew B.'
'Gibb, Corinne L. D.'
'Sokkalingam, Punidha'
'Jordan, Jacobs H.'
'Ioup, Sarah E.'
'Mague, Joel T.'
'Gibb, Bruce C.'

_publ_section_title
;
 Synthesis of Water-Soluble Deep-Cavity Cavitands.
;
_journal_issue 16
_journal_name_full 'Organic letters'
_journal_page_first 4048
_journal_page_last 4051
_journal_paper_doi 10.1021/acs.orglett.6b01903
_journal_volume 18
_journal_year 2016
_chemical_formula_sum 'C100 H72.78 Br8 Cl10.5 O15.5'
_chemical_formula_weight 2533.86
_space_group_crystal_system triclinic
_space_group_IT_number 2
_space_group_name_Hall '-P 1'
_space_group_name_H-M_alt 'P -1'
_atom_sites_solution_hydrogens mixed
_audit_creation_method SHELXL-2014/7
_cell_angle_alpha 90.481(4)
_cell_angle_beta 100.258(3)
_cell_angle_gamma 92.601(4)
_cell_formula_units_Z 4
_cell_length_a 19.082(5)
_cell_length_b 19.769(5)
_cell_length_c 29.220(8)
_cell_measurement_reflns_used 9912
_cell_measurement_temperature 100(2)
_cell_measurement_theta_max 23.109
_cell_measurement_theta_min 2.17
_cell_volume 10834(5)
_computing_structure_refinement 'SHELXL-2014/7 (Sheldrick, 2014)'
_diffrn_ambient_temperature 100(2)
_diffrn_measured_fraction_theta_full 0.979
_diffrn_measured_fraction_theta_max 0.979
_diffrn_measurement_device_type 'Bruker SMART APEX CCD'
_diffrn_measurement_method '\f and \w scans'
_diffrn_radiation_type MoK\a
_diffrn_radiation_wavelength 0.71073
_diffrn_reflns_av_R_equivalents
;
Value not automatically inserted upon CIF generation
due to twinned crystal used.
;
_diffrn_reflns_av_unetI/netI 0.1697
_diffrn_reflns_Laue_measured_fraction_full 0.979
_diffrn_reflns_Laue_measured_fraction_max 0.979
_diffrn_reflns_number 30838
_diffrn_reflns_point_group_measured_fraction_full 0.979
_diffrn_reflns_point_group_measured_fraction_max 0.979
_diffrn_reflns_theta_full 23.357
_diffrn_reflns_theta_max 23.357
_diffrn_reflns_theta_min 0.708
_exptl_absorpt_coefficient_mu 3.279
_exptl_crystal_colour colorless
_exptl_crystal_density_diffrn 1.554
_exptl_crystal_description block
_exptl_crystal_F_000 5021
_exptl_crystal_size_max 0.360
_exptl_crystal_size_mid 0.290
_exptl_crystal_size_min 0.120
_refine_diff_density_max 6.710
_refine_diff_density_min -2.337
_refine_diff_density_rms 0.247
_refine_ls_extinction_method none
_refine_ls_goodness_of_fit_ref 1.822
_refine_ls_hydrogen_treatment constr
_refine_ls_matrix_type full
_refine_ls_number_parameters 2473
_refine_ls_number_reflns 30838
_refine_ls_number_restraints 1753
_refine_ls_restrained_S_all 1.784
_refine_ls_R_factor_all 0.2500
_refine_ls_R_factor_gt 0.1494
_refine_ls_shift/su_max 0.006
_refine_ls_shift/su_mean 0.000
_refine_ls_structure_factor_coef Fsqd
_refine_ls_weighting_details 'w=1/[\s^2^(Fo^2^)+(0.1000P)^2^] where P=(Fo^2^+2Fc^2^)/3'
_refine_ls_weighting_scheme calc
_refine_ls_wR_factor_gt 0.3563
_refine_ls_wR_factor_ref 0.3799
_reflns_Friedel_coverage 0.000
_reflns_number_gt 14356
_reflns_number_total 30838
_reflns_threshold_expression 'I > 2\s(I)'
_cod_data_source_file ol6b01903_si_002.cif
_cod_data_source_block bcg008_0m_4_sq
_cod_original_formula_sum 'C100 H72.78 Br8 Cl10.50 O15.50'
_cod_database_code 1555664
_shelx_shelxl_version_number 2014/7
_shelx_space_group_comment
;
The symmetry employed for this shelxl refinement is uniquely defined
by the following loop, which should always be used as a source of
symmetry information in preference to the above space-group names.
They are only intended as comments.
;
_shelx_estimated_absorpt_t_min 0.385
_shelx_estimated_absorpt_t_max 0.694

loop_
_space_group_symop_operation_xyz
'x, y, z'
'-x, -y, -z'

loop_
_atom_site_label
_atom_site_type_symbol
_atom_site_fract_x
_atom_site_fract_y
_atom_site_fract_z
_atom_site_U_iso_or_equiv
_atom_site_adp_type
_atom_site_occupancy
_atom_site_site_symmetry_order
_atom_site_calc_flag
_atom_site_refinement_flags_posn
_atom_site_refinement_flags_adp
_atom_site_refinement_flags_occupancy
_atom_site_disorder_assembly
_atom_site_disorder_group
Br1 Br 0.2791(3) 0.4833(4) 0.3069(3) 0.067(2) Uani 0.698(14) 1 d D . P A 1
Br1A Br 0.2813(8) 0.5030(8) 0.3308(6) 0.067(2) Uani 0.302(14) 1 d D . P A 2
Br2 Br 0.25235(11) 0.51465(10) 0.12449(7) 0.0393(6) Uani 1 1 d . . . . .
Br3 Br 0.33586(13) 0.68098(13) 0.10719(8) 0.0650(8) Uani 1 1 d . . . . .
Cl3 Cl 0.0834(4) -0.1534(4) 0.6102(3) 0.098(2) Uani 1 1 d . U . . .
Br4 Br 0.36695(12) 0.67481(11) 0.37903(8) 0.0512(6) Uani 1 1 d . . . . .
Cl4 Cl 0.0486(4) -0.0549(4) 0.5413(3) 0.105(3) Uani 1 1 d . U . . .
Br5A Br 0.7275(2) 0.6145(3) 0.54346(13) 0.146(2) Uani 0.872(5) 1 d D . P B 1
Br5B Br 0.7675(15) 0.4865(19) 0.5680(9) 0.146(2) Uani 0.128(5) 1 d D . P B 2
Br6 Br 0.6421(3) 0.5990(3) -0.03253(18) 0.0693(12) Uani 0.502(4) 1 d D . P C 1
Br6A Br 0.6502(3) 0.6577(3) -0.02239(18) 0.0693(12) Uani 0.498(4) 1 d D . P C 2
Br7 Br 0.97219(14) 1.13731(12) 0.27643(11) 0.0775(9) Uani 1 1 d . . . . .
Br8 Br 0.62776(11) 0.17945(11) 0.25000(8) 0.0500(6) Uani 1 1 d . . . . .
Cl8 Cl 0.8721(4) 0.4028(4) 0.6545(3) 0.103(3) Uani 1 1 d . U . . .
O1 O 0.6563(6) 0.4194(5) 0.3378(4) 0.027(3) Uani 1 1 d . U . . .
Cl1 Cl 0.9823(4) 0.3139(4) 0.6363(3) 0.096(2) Uani 1 1 d . U . . .
O2 O 0.6251(6) 0.4174(5) 0.1738(4) 0.026(3) Uani 1 1 d . U . . .
O3 O 0.6297(6) 0.5006(5) 0.1183(4) 0.028(3) Uani 1 1 d . U . . .
O4 O 0.6827(5) 0.7363(5) 0.1274(3) 0.016(3) Uani 1 1 d . U . . .
O5 O 0.7036(6) 0.8171(5) 0.1864(4) 0.021(3) Uani 1 1 d . U . . .
Cl5 Cl 0.1426(4) -0.1548(4) 0.5247(3) 0.096(2) Uani 1 1 d . U . . .
O6 O 0.7225(6) 0.8208(5) 0.3496(4) 0.023(3) Uani 1 1 d . U . . .
Cl6 Cl 1.0151(5) 0.4573(4) 0.6546(3) 0.116(3) Uani 1 1 d . U . . .
O7 O 0.7163(6) 0.7393(5) 0.4063(4) 0.027(3) Uani 1 1 d . U . . .
O8 O 0.6780(6) 0.5019(5) 0.3960(4) 0.027(3) Uani 1 1 d . U . . .
O10 O 0.8602(8) 0.4646(7) 0.0622(5) 0.058(4) Uani 1 1 d . U . . .
O11 O 0.9271(7) 0.6970(6) 0.0920(4) 0.046(4) Uani 1 1 d . U . . .
Cl11 Cl 0.3548(7) -0.1058(6) 0.4799(4) 0.189(5) Uani 1 1 d . U . . .
O12 O 0.9746(7) 0.8575(6) 0.2146(4) 0.041(4) Uani 1 1 d . U . . .
Cl12 Cl 0.4838(5) -0.1452(4) 0.5249(3) 0.121(3) Uani 1 1 d . U . . .
O13 O 0.9851(7) 0.8938(6) 0.3763(4) 0.044(4) Uani 1 1 d . U . . .
Cl13 Cl 0.4307(8) -0.0124(8) 0.5374(5) 0.227(6) Uani 1 1 d . U . . .
O14 O 0.9730(7) 0.7284(7) 0.4883(5) 0.050(4) Uani 1 1 d . U . . .
O15 O 0.9453(8) 0.4921(7) 0.4575(5) 0.067(5) Uani 1 1 d . U . . .
Cl15 Cl 0.4318(7) 0.3119(6) 0.4556(5) 0.201(5) Uani 1 1 d . U . . .
O16 O 0.8995(7) 0.3226(7) 0.3427(5) 0.051(4) Uani 1 1 d . U . . .
Cl16 Cl 0.5441(8) 0.4330(7) 0.4692(5) 0.234(6) Uani 1 1 d . U . . .
C1 C 0.5417(9) 0.5071(8) 0.3429(6) 0.024(4) Uani 1 1 d . U . . .
H1 H 0.5575 0.4720 0.3664 0.029 Uiso 1 1 calc R U . . .
C2 C 0.5575(9) 0.4803(9) 0.2974(6) 0.029(5) Uani 1 1 d . U . . .
C3 C 0.6151(9) 0.4376(8) 0.2963(6) 0.027(5) Uani 1 1 d . U . . .
C4 C 0.6354(9) 0.4190(8) 0.2556(6) 0.023(4) Uani 1 1 d . U . . .
H4 H 0.6751 0.3915 0.2567 0.028 Uiso 1 1 calc R U . . .
C5 C 0.6002(9) 0.4389(8) 0.2135(6) 0.028(5) Uani 1 1 d . U . . .
C04Z C 0.7937(10) 0.2305(9) 0.2198(7) 0.039(5) Uani 1 1 d . U . . .
H04Z H 0.7712 0.2084 0.1916 0.046 Uiso 1 1 calc R U . . .
C6 C 0.5432(8) 0.4815(8) 0.2107(5) 0.017(4) Uani 1 1 d . U . . .
C05A C 0.8427(11) 0.2850(10) 0.2198(7) 0.042(5) Uani 1 1 d . U . . .
C05D C 0.7792(9) 0.2100(9) 0.2622(6) 0.030(5) Uani 1 1 d . U . . .
C05K C 0.8763(10) 0.3157(9) 0.2615(6) 0.039(5) Uani 1 1 d . U . . .
H05K H 0.9098 0.3527 0.2618 0.047 Uiso 1 1 calc R U . . .
C05W C 0.8598(10) 0.2911(9) 0.3018(7) 0.038(5) Uani 1 1 d . U . . .
C7 C 0.5242(9) 0.5007(8) 0.2509(5) 0.022(4) Uani 1 1 d . U . . .
H7 H 0.4858 0.5301 0.2489 0.026 Uiso 1 1 calc R U . . .
C07A C 0.8912(11) 1.0689(10) 0.2680(8) 0.058(6) Uani 1 1 d . U . . .
H07A H 0.8587 1.0788 0.2899 0.069 Uiso 1 1 calc R U . . .
H07B H 0.8640 1.0705 0.2359 0.069 Uiso 1 1 calc R U . . .
C9 C 0.5532(10) 0.5707(9) 0.1521(6) 0.029(5) Uani 1 1 d . U . . .
C10 C 0.6097(9) 0.5626(8) 0.1304(6) 0.025(4) Uani 1 1 d . U . . .
C11 C 0.6508(10) 0.6205(8) 0.1215(6) 0.030(5) Uani 1 1 d . U . . .
H11 H 0.6901 0.6157 0.1061 0.037 Uiso 1 1 calc R U . . .
C12 C 0.6345(9) 0.6835(8) 0.1350(6) 0.023(4) Uani 1 1 d . U . . .
C13 C 0.5778(9) 0.6944(8) 0.1545(5) 0.017(4) Uani 1 1 d . U . . .
C14 C 0.5358(8) 0.6372(7) 0.1644(5) 0.013(4) Uani 1 1 d . U . . .
H14 H 0.4961 0.6430 0.1793 0.016 Uiso 1 1 calc R U . . .
C15 C 0.5620(9) 0.7652(8) 0.1698(6) 0.023(4) Uani 1 1 d . U . . .
H15 H 0.5838 0.7969 0.1492 0.028 Uiso 1 1 calc R U . . .
C16 C 0.6010(9) 0.7815(8) 0.2183(6) 0.021(4) Uani 1 1 d . U . . .
C17 C 0.6695(9) 0.8051(8) 0.2243(6) 0.020(4) Uani 1 1 d . U . . .
Cl17 Cl 0.4525(7) 0.3907(7) 0.5362(5) 0.208(5) Uani 1 1 d . U . . .
C18 C 0.7101(9) 0.8213(8) 0.2692(5) 0.020(4) Uani 1 1 d . U . . .
H18 H 0.7568 0.8417 0.2723 0.024 Uiso 1 1 calc R U . . .
C19 C 0.6803(9) 0.8070(8) 0.3085(5) 0.018(4) Uani 1 1 d . U . . .
C20 C 0.6107(9) 0.7804(8) 0.3027(6) 0.021(4) Uani 1 1 d . U . . .
C21 C 0.5695(9) 0.7691(7) 0.2583(5) 0.016(4) Uani 1 1 d . U . . .
H21 H 0.5211 0.7534 0.2549 0.019 Uiso 1 1 calc R U . . .
C22 C 0.5832(9) 0.7625(8) 0.3488(6) 0.026(5) Uani 1 1 d . U . . .
H22 H 0.6087 0.7943 0.3737 0.031 Uiso 1 1 calc R U . . .
C23 C 0.6049(9) 0.6920(8) 0.3623(5) 0.019(4) Uani 1 1 d . U . . .
C24 C 0.6708(9) 0.6851(8) 0.3913(6) 0.025(4) Uani 1 1 d . U . . .
Cl24 Cl 0.7340(6) 0.2555(6) 0.5261(4) 0.172(4) Uani 1 1 d . U . . .
C25 C 0.6925(10) 0.6212(8) 0.4020(6) 0.027(5) Uani 1 1 d . U . . .
H25 H 0.7377 0.6161 0.4211 0.033 Uiso 1 1 calc R U . . .
Cl25 Cl 0.7315(7) 0.3969(6) 0.5196(4) 0.179(5) Uani 1 1 d . U . . .
C26 C 0.6511(9) 0.5640(8) 0.3861(6) 0.021(4) Uani 1 1 d . U . . .
Cl26 Cl 0.8594(7) 0.3378(6) 0.5158(4) 0.176(4) Uani 1 1 d . U . . .
C27 C 0.5842(9) 0.5683(8) 0.3590(6) 0.022(4) Uani 1 1 d . U . . .
C28 C 0.5621(10) 0.6349(8) 0.3464(6) 0.027(5) Uani 1 1 d . U . . .
H28 H 0.5174 0.6402 0.3268 0.033 Uiso 1 1 calc R U . . .
C29 C 0.4623(9) 0.5128(8) 0.3425(6) 0.031(5) Uani 1 1 d . U . . .
H29A H 0.4563 0.5397 0.3702 0.037 Uiso 1 1 calc R U . . .
H29B H 0.4417 0.5383 0.3147 0.037 Uiso 1 1 calc R U . . .
C214 C 0.8256(11) 0.4382(10) 0.0973(7) 0.040(5) Uani 1 1 d . U . . .
C213 C 0.8617(7) 0.3041(7) 0.1789(5) 0.004(3) Uani 1 1 d . U . . .
C210 C 0.784(2) 0.3304(19) 0.5376(14) 0.163(15) Uani 1 1 d . U . . .
H210 H 0.7977 0.3349 0.5721 0.196 Uiso 1 1 calc R U . . .
C30 C 0.4205(10) 0.4474(9) 0.3424(7) 0.040(5) Uani 1 1 d D U . . .
H30A H 0.4501 0.4163 0.3632 0.048 Uiso 1 1 calc R U . A 1
H30B H 0.4137 0.4277 0.3105 0.048 Uiso 1 1 calc R U . A 1
C31 C 0.3470(12) 0.4475(16) 0.3570(8) 0.040(7) Uani 0.698(14) 1 d D U P A 1
C31A C 0.358(2) 0.456(4) 0.3681(14) 0.040(7) Uani 0.302(14) 1 d D U P A 2
C32 C 0.5078(9) 0.5068(8) 0.1627(6) 0.026(5) Uani 1 1 d . U . . .
H32 H 0.5117 0.4710 0.1390 0.032 Uiso 1 1 calc R U . . .
C33 C 0.4290(8) 0.5187(8) 0.1604(6) 0.022(4) Uani 1 1 d . U . . .
H33A H 0.4235 0.5504 0.1858 0.027 Uiso 1 1 calc R U . . .
H33B H 0.4101 0.5400 0.1305 0.027 Uiso 1 1 calc R U . . .
C34 C 0.3860(9) 0.4530(9) 0.1648(6) 0.034(5) Uani 1 1 d . U . . .
H34A H 0.4127 0.4263 0.1901 0.041 Uiso 1 1 calc R U . . .
H34B H 0.3820 0.4265 0.1355 0.041 Uiso 1 1 calc R U . . .
C35 C 0.3101(9) 0.4623(9) 0.1751(6) 0.032(5) Uani 1 1 d . U . . .
H35A H 0.3134 0.4867 0.2052 0.038 Uiso 1 1 calc R U . . .
H35B H 0.2861 0.4174 0.1775 0.038 Uiso 1 1 calc R U . . .
C36 C 0.4839(8) 0.7801(8) 0.1619(5) 0.022(4) Uani 1 1 d . U . . .
H36A H 0.4783 0.8255 0.1749 0.027 Uiso 1 1 calc R U . . .
H36B H 0.4581 0.7464 0.1785 0.027 Uiso 1 1 calc R U . . .
C37 C 0.4503(9) 0.7776(8) 0.1088(6) 0.026(4) Uani 1 1 d . U . . .
H37A H 0.4670 0.8192 0.0946 0.031 Uiso 1 1 calc R U . . .
H37B H 0.4699 0.7388 0.0944 0.031 Uiso 1 1 calc R U . . .
C38 C 0.3710(11) 0.7714(10) 0.0956(8) 0.058(6) Uani 1 1 d . U . . .
H38A H 0.3568 0.7816 0.0622 0.070 Uiso 1 1 calc R U . . .
H38B H 0.3496 0.8047 0.1138 0.070 Uiso 1 1 calc R U . . .
C39 C 0.5012(9) 0.7732(9) 0.3443(6) 0.027(5) Uani 1 1 d . U . . .
H39A H 0.4892 0.8162 0.3283 0.032 Uiso 1 1 calc R U . . .
H39B H 0.4735 0.7357 0.3256 0.032 Uiso 1 1 calc R U . . .
C40 C 0.4820(10) 0.7751(10) 0.3941(6) 0.040(5) Uani 1 1 d . U . . .
H40A H 0.5066 0.7387 0.4128 0.049 Uiso 1 1 calc R U . . .
H40B H 0.4997 0.8190 0.4095 0.049 Uiso 1 1 calc R U . . .
C41 C 0.4051(11) 0.7663(10) 0.3933(7) 0.049(6) Uani 1 1 d . U . . .
H41A H 0.3801 0.7969 0.3698 0.058 Uiso 1 1 calc R U . . .
H41B H 0.3949 0.7801 0.4240 0.058 Uiso 1 1 calc R U . . .
C42 C 0.6662(9) 0.4682(9) 0.1569(6) 0.030(5) Uani 1 1 d . U . . .
H42 H 0.6844 0.5023 0.1822 0.036 Uiso 1 1 calc R U . . .
C43 C 0.7321(9) 0.4328(8) 0.1408(6) 0.023(4) Uani 1 1 d . U . . .
C44 C 0.7635(9) 0.3802(9) 0.1663(6) 0.031(5) Uani 1 1 d . U . . .
H44 H 0.7421 0.3615 0.1906 0.037 Uiso 1 1 calc R U . . .
C45 C 0.8281(10) 0.3534(9) 0.1567(6) 0.037(5) Uani 1 1 d . U . . .
C46 C 0.8579(10) 0.3847(9) 0.1209(6) 0.037(5) Uani 1 1 d . U . . .
H46 H 0.9005 0.3687 0.1131 0.045 Uiso 1 1 calc R U . . .
C48 C 0.7643(10) 0.4622(9) 0.1057(6) 0.032(5) Uani 1 1 d . U . . .
H48 H 0.7431 0.4985 0.0882 0.038 Uiso 1 1 calc R U . . .
C49 C 0.7271(9) 0.7579(8) 0.1688(6) 0.023(4) Uani 1 1 d . U . . .
H49 H 0.7266 0.7215 0.1923 0.028 Uiso 1 1 calc R U . . .
C50 C 0.8029(9) 0.7695(8) 0.1599(6) 0.022(4) Uani 1 1 d . U . . .
C51 C 0.8257(9) 0.7314(8) 0.1284(6) 0.028(5) Uani 1 1 d . U . . .
H51 H 0.7933 0.7018 0.1083 0.034 Uiso 1 1 calc R U . . .
C52 C 0.8978(10) 0.7352(8) 0.1251(6) 0.028(5) Uani 1 1 d . U . . .
C53 C 0.9461(10) 0.7757(9) 0.1523(6) 0.034(5) Uani 1 1 d . U . . .
H53 H 0.9949 0.7777 0.1492 0.041 Uiso 1 1 calc R U . . .
C54 C 0.9200(10) 0.8167(9) 0.1870(6) 0.030(5) Uani 1 1 d . U . . .
C55 C 0.8492(9) 0.8135(8) 0.1909(6) 0.023(4) Uani 1 1 d . U . . .
H55 H 0.8322 0.8397 0.2136 0.028 Uiso 1 1 calc R U . . .
C56 C 0.7544(9) 0.7649(8) 0.3718(6) 0.024(4) Uani 1 1 d . U . . .
H56 H 0.7550 0.7284 0.3480 0.029 Uiso 1 1 calc R U . . .
C062 C 0.8134(9) 0.2413(8) 0.3042(6) 0.030(5) Uani 1 1 d . U . . .
H062 H 0.8031 0.2268 0.3332 0.036 Uiso 1 1 calc R U . . .
C63 C 0.7057(9) 0.4708(8) 0.3590(6) 0.021(4) Uani 1 1 d . U . . .
H63 H 0.7105 0.5060 0.3352 0.026 Uiso 1 1 calc R U . . .
C64 C 0.7767(9) 0.4449(8) 0.3757(6) 0.024(4) Uani 1 1 d . U . . .
C65 C 0.8225(11) 0.4749(10) 0.4084(7) 0.050(6) Uani 1 1 d . U . . .
H65 H 0.8077 0.5138 0.4228 0.060 Uiso 1 1 calc R U . . .
C66 C 0.8930(11) 0.4548(10) 0.4245(7) 0.041(5) Uani 1 1 d . U . . .
C67 C 0.9164(11) 0.4050(9) 0.4003(6) 0.040(5) Uani 1 1 d . U . . .
H67 H 0.9648 0.3931 0.4071 0.048 Uiso 1 1 calc R U . . .
C68 C 0.8700(10) 0.3722(9) 0.3663(6) 0.030(5) Uani 1 1 d . U . . .
C69 C 0.8011(10) 0.3913(9) 0.3530(6) 0.031(5) Uani 1 1 d . U . . .
H69 H 0.7702 0.3677 0.3283 0.037 Uiso 1 1 calc R U . . .
C71 C 0.8502(11) 0.5318(10) 0.0508(7) 0.043(6) Uani 1 1 d . U . . .
C72 C 0.8006(9) 0.5477(9) 0.0123(6) 0.031(5) Uani 1 1 d . U . . .
H72 H 0.7728 0.5133 -0.0064 0.037 Uiso 1 1 calc R U . . .
C73 C 0.7927(10) 0.6166(9) 0.0018(6) 0.032(5) Uani 1 1 d D U . . .
C73A C 0.7350(10) 0.632(4) -0.0405(11) 0.037(6) Uani 0.502(4) 1 d D U P C 1
H73A H 0.7469 0.6100 -0.0686 0.044 Uiso 0.502(4) 1 calc R U P C 1
H73B H 0.7347 0.6810 -0.0453 0.044 Uiso 0.502(4) 1 calc R U P C 1
C73B C 0.7389(11) 0.639(4) -0.0405(11) 0.037(6) Uani 0.498(4) 1 d D U P C 2
H73C H 0.7312 0.6027 -0.0647 0.044 Uiso 0.498(4) 1 calc R U P C 2
H73D H 0.7584 0.6801 -0.0539 0.044 Uiso 0.498(4) 1 calc R U P C 2
C74 C 0.8354(9) 0.6660(9) 0.0279(6) 0.029(5) Uani 1 1 d . U . . .
H74 H 0.8318 0.7122 0.0195 0.035 Uiso 1 1 calc R U . . .
C75 C 0.8832(10) 0.6478(9) 0.0660(6) 0.033(5) Uani 1 1 d . U . . .
C76 C 0.8896(10) 0.5825(9) 0.0784(7) 0.039(5) Uani 1 1 d . U . . .
H76 H 0.9210 0.5713 0.1060 0.047 Uiso 1 1 calc R U . . .
C77 C 0.9556(9) 0.8954(8) 0.2508(6) 0.022(4) Uani 1 1 d . U . . .
C78 C 0.9293(10) 0.9610(9) 0.2418(7) 0.037(5) Uani 1 1 d . U . . .
H78 H 0.9187 0.9767 0.2108 0.044 Uiso 1 1 calc R U . . .
C079 C 0.7269(10) 0.1539(9) 0.2665(7) 0.043(5) Uani 1 1 d . U . . .
H07C H 0.7354 0.1378 0.2989 0.051 Uiso 1 1 calc R U . . .
H07D H 0.7345 0.1157 0.2460 0.051 Uiso 1 1 calc R U . . .
C79 C 0.9196(10) 1.0003(9) 0.2771(6) 0.031(5) Uani 1 1 d . U . . .
C80 C 0.9376(10) 0.9755(10) 0.3193(7) 0.044(6) Uani 1 1 d . U . . .
H80 H 0.9324 1.0044 0.3446 0.053 Uiso 1 1 calc R U . . .
C81 C 0.9623(10) 0.9147(9) 0.3303(6) 0.032(5) Uani 1 1 d . U . . .
C82 C 0.9734(9) 0.8723(8) 0.2941(6) 0.025(4) Uani 1 1 d . U . . .
H82 H 0.9926 0.8290 0.2999 0.030 Uiso 1 1 calc R U . . .
C83 C 0.9434(11) 0.8464(10) 0.3939(7) 0.041(5) Uani 1 1 d . U . . .
C84 C 0.9752(11) 0.8098(9) 0.4307(6) 0.039(5) Uani 1 1 d . U . . .
H84 H 1.0246 0.8175 0.4429 0.046 Uiso 1 1 calc R U . . .
C85 C 0.9359(11) 0.7623(10) 0.4497(7) 0.044(6) Uani 1 1 d . U . . .
C86 C 0.8655(10) 0.7475(9) 0.4311(6) 0.036(5) Uani 1 1 d . U . . .
H86 H 0.8400 0.7116 0.4433 0.044 Uiso 1 1 calc R U . . .
C87 C 0.8323(9) 0.7846(8) 0.3949(6) 0.026(5) Uani 1 1 d . U . . .
C88 C 0.8702(10) 0.8333(9) 0.3747(6) 0.036(5) Uani 1 1 d . U . . .
H88 H 0.8480 0.8575 0.3485 0.043 Uiso 1 1 calc R U . . .
C89 C 0.9425(11) 0.6674(11) 0.4970(7) 0.049(6) Uani 1 1 d . U . . .
C90 C 0.9019(10) 0.6612(10) 0.5294(7) 0.040(5) Uani 1 1 d . U . . .
H90 H 0.8931 0.7004 0.5460 0.048 Uiso 1 1 calc R U . . .
C91 C 0.8710(12) 0.5968(11) 0.5400(7) 0.054(6) Uani 1 1 d D U . . .
C92 C 0.8842(11) 0.5357(11) 0.5166(7) 0.054(6) Uani 1 1 d . U . . .
H92 H 0.8661 0.4921 0.5234 0.065 Uiso 1 1 calc R U . B 2
C93 C 0.9258(11) 0.5469(11) 0.4833(7) 0.051(6) Uani 1 1 d . U . . .
C94 C 0.9533(12) 0.6083(11) 0.4714(8) 0.062(7) Uani 1 1 d . U . . .
H94 H 0.9791 0.6113 0.4464 0.074 Uiso 1 1 calc R U . . .
Br9 Br 0.63782(16) 0.18701(14) 0.11586(10) 0.0852(9) Uani 1 1 d . . . . .
Br10 Br 0.68354(12) 0.19831(12) 0.38974(8) 0.0582(7) Uani 1 1 d . . . . .
Br11 Br 0.75788(12) 0.03478(12) 0.37768(9) 0.0599(7) Uani 1 1 d . . . . .
Br12 Br 0.7275(4) 0.0343(4) 0.1513(3) 0.0825(14) Uani 0.350(4) 1 d D . P D 1
Br2A Br 0.7315(2) -0.0032(2) 0.19495(18) 0.0825(14) Uani 0.650(4) 1 d D . P D 2
Br13 Br 0.03103(13) 0.59866(12) 0.20464(9) 0.0640(7) Uani 1 1 d . . . . .
Br14 Br 0.38790(11) -0.33029(11) 0.24599(7) 0.0428(6) Uani 1 1 d . . . . .
Br15 Br 0.0424(4) -0.0478(4) -0.1329(2) 0.0923(14) Uani 0.424(3) 1 d . . P E 1
Br5C Br 0.2691(3) 0.1346(3) -0.04697(16) 0.0923(14) Uani 0.576(3) 1 d . . P E 2
Br16 Br 0.3564(2) 0.1550(2) 0.51652(13) 0.0801(13) Uani 0.691(4) 1 d . . P F 1
Br6B Br 0.3656(5) 0.0867(6) 0.5366(3) 0.0801(13) Uani 0.309(4) 1 d . . P F 2
O17 O 0.2930(6) 0.2157(6) 0.0934(4) 0.029(3) Uani 1 1 d . U . . .
O18 O 0.2892(6) 0.2992(5) 0.1504(4) 0.026(3) Uani 1 1 d . U . . .
O19 O 0.3129(6) 0.3033(5) 0.3136(4) 0.026(3) Uani 1 1 d . U . . .
O20 O 0.3332(6) 0.2248(6) 0.3726(4) 0.030(3) Uani 1 1 d . U . . .
O21 O 0.3798(6) -0.0066(5) 0.3771(4) 0.027(3) Uani 1 1 d . U . . .
O22 O 0.3843(6) -0.0916(5) 0.3207(4) 0.023(3) Uani 1 1 d . U . . .
O23 O 0.3592(6) -0.0968(5) 0.1583(4) 0.027(3) Uani 1 1 d . U . . .
O24 O 0.3361(6) -0.0158(6) 0.0976(4) 0.035(3) Uani 1 1 d . U . . .
O25 O 0.1184(7) -0.2253(6) 0.1446(4) 0.045(4) Uani 1 1 d . U . . .
O26 O 0.1468(7) -0.2210(7) 0.3103(5) 0.052(4) Uani 1 1 d . U . . .
O27 O 0.1440(7) -0.0601(6) 0.4260(4) 0.042(4) Uani 1 1 d . U . . .
O28 O 0.0909(7) 0.1723(7) 0.4096(5) 0.055(4) Uani 1 1 d . U . . .
O29 O 0.0502(8) 0.3435(7) 0.2992(5) 0.057(4) Uani 1 1 d . U . . .
O30 O 0.0216(7) 0.3285(7) 0.1337(5) 0.058(4) Uani 1 1 d D U . . .
C02A C 0.4496(9) 0.1297(8) 0.1493(6) 0.023(4) Uani 1 1 d . U . . .
H02A H 0.4955 0.1395 0.1674 0.028 Uiso 1 1 calc R U . . .
C06W C 0.1128(11) 0.5401(10) 0.2144(7) 0.051(6) Uani 1 1 d . U . . .
H06A H 0.1407 0.5471 0.1892 0.062 Uiso 1 1 calc R U . . .
H06B H 0.1442 0.5526 0.2443 0.062 Uiso 1 1 calc R U . . .
C025 C 0.4151(8) 0.2744(7) 0.2799(5) 0.016(4) Uani 1 1 d . U . . .
C072 C 0.2927(10) -0.3676(10) 0.2342(7) 0.050(6) Uani 1 1 d . U . . .
H07E H 0.2850 -0.3932 0.2044 0.060 Uiso 1 1 calc R U . . .
H07F H 0.2869 -0.4001 0.2590 0.060 Uiso 1 1 calc R U . . .
C76A C 0.2787(18) 0.109(3) 0.5348(10) 0.050(8) Uani 0.691(4) 1 d D U P F 1
H76A H 0.2953 0.0662 0.5500 0.061 Uiso 0.691(4) 1 calc R U P F 1
H76B H 0.2614 0.1366 0.5583 0.061 Uiso 0.691(4) 1 calc R U P F 1
C76B C 0.268(4) 0.104(6) 0.541(2) 0.050(8) Uani 0.309(4) 1 d D U P F 2
H76C H 0.2531 0.0751 0.5655 0.061 Uiso 0.309(4) 1 calc R U P F 2
H76D H 0.2656 0.1520 0.5510 0.061 Uiso 0.309(4) 1 calc R U P F 2
C97 C 0.4298(9) 0.2557(8) 0.1511(6) 0.027(5) Uani 1 1 d . U . . .
H97 H 0.4028 0.2840 0.1263 0.033 Uiso 1 1 calc R U . . .
C98 C 0.4011(9) 0.2713(8) 0.1952(6) 0.025(4) Uani 1 1 d . U . . .
C99 C 0.3329(9) 0.2909(8) 0.1922(6) 0.026(5) Uani 1 1 d . U . . .
C100 C 0.3064(9) 0.3044(8) 0.2302(5) 0.022(4) Uani 1 1 d . U . . .
H100 H 0.2598 0.3210 0.2272 0.026 Uiso 1 1 calc R U . . .
C101 C 0.3466(9) 0.2944(8) 0.2751(5) 0.019(4) Uani 1 1 d . U . . .
C102 C 0.3411(9) -0.0444(9) 0.3391(6) 0.030(5) Uani 1 1 d . U . . .
H102 H 0.3233 -0.0122 0.3139 0.036 Uiso 1 1 calc R U . . .
C103 C 0.4416(9) 0.2642(7) 0.2382(5) 0.016(4) Uani 1 1 d . U . . .
H103 H 0.4896 0.2519 0.2402 0.019 Uiso 1 1 calc R U . . .
C104 C 0.4594(9) 0.2625(8) 0.3280(6) 0.024(4) Uani 1 1 d . U . . .
H104 H 0.4401 0.2936 0.3494 0.028 Uiso 1 1 calc R U . . .
C105 C 0.4375(9) 0.1894(8) 0.3426(6) 0.021(4) Uani 1 1 d . U . . .
C106 C 0.3795(9) 0.1735(8) 0.3635(5) 0.019(4) Uani 1 1 d . U . . .
C107 C 0.3630(9) 0.1095(8) 0.3749(5) 0.023(4) Uani 1 1 d . U . . .
H107 H 0.3230 0.1003 0.3895 0.027 Uiso 1 1 calc R U . . .
C108 C 0.4042(9) 0.0576(8) 0.3654(6) 0.022(4) Uani 1 1 d . U . . .
C109 C 0.4621(9) 0.0669(8) 0.3449(6) 0.021(4) Uani 1 1 d . U . . .
C110 C 0.4768(10) 0.1351(8) 0.3344(6) 0.028(5) Uani 1 1 d . U . . .
H110 H 0.5175 0.1445 0.3205 0.034 Uiso 1 1 calc R U . . .
C111 C 0.5023(9) 0.0095(8) 0.3331(6) 0.025(4) Uani 1 1 d . U . . .
H111 H 0.4969 -0.0259 0.3566 0.031 Uiso 1 1 calc R U . . .
C112 C 0.4691(8) -0.0218(7) 0.2865(5) 0.015(4) Uani 1 1 d . U . . .
C113 C 0.4131(9) -0.0694(8) 0.2814(6) 0.020(4) Uani 1 1 d . U . . .
C114 C 0.3795(9) -0.0941(8) 0.2394(6) 0.025(4) Uani 1 1 d . U . . .
H114 H 0.3417 -0.1274 0.2386 0.030 Uiso 1 1 calc R U . . .
C115 C 0.3965(9) -0.0743(8) 0.1993(6) 0.028(5) Uani 1 1 d . U . . .
C116 C 0.4562(8) -0.0229(8) 0.2001(5) 0.018(4) Uani 1 1 d . U . . .
C117 C 0.4906(9) 0.0002(8) 0.2447(5) 0.023(4) Uani 1 1 d . U . . .
H117 H 0.5299 0.0320 0.2468 0.028 Uiso 1 1 calc R U . . .
C118 C 0.4751(9) 0.0023(9) 0.1554(6) 0.031(5) Uani 1 1 d . U . . .
H118 H 0.4601 -0.0353 0.1321 0.037 Uiso 1 1 calc R U . . .
C119 C 0.4284(9) 0.0629(9) 0.1374(6) 0.028(5) Uani 1 1 d . U . . .
C120 C 0.3629(10) 0.0496(9) 0.1096(6) 0.032(5) Uani 1 1 d . U . . .
C121 C 0.3201(9) 0.1004(8) 0.0944(6) 0.024(4) Uani 1 1 d . U . . .
H121 H 0.2757 0.0910 0.0744 0.029 Uiso 1 1 calc R U . . .
C122 C 0.3414(10) 0.1660(9) 0.1082(6) 0.031(5) Uani 1 1 d . U . . .
C123 C 0.4076(9) 0.1807(8) 0.1362(6) 0.025(4) Uani 1 1 d . U . . .
C125 C 0.5069(9) 0.2743(9) 0.1521(6) 0.029(5) Uani 1 1 d . U . . .
H12A H 0.5365 0.2401 0.1698 0.034 Uiso 1 1 calc R U . . .
H12B H 0.5192 0.3187 0.1681 0.034 Uiso 1 1 calc R U . . .
C126 C 0.5226(10) 0.2780(10) 0.1037(6) 0.042(5) Uani 1 1 d . U . . .
H12C H 0.5055 0.3208 0.0893 0.050 Uiso 1 1 calc R U . . .
H12D H 0.4971 0.2398 0.0846 0.050 Uiso 1 1 calc R U . . .
C127 C 0.6043(13) 0.2748(12) 0.1046(9) 0.084(8) Uani 1 1 d . U . . .
H12E H 0.6301 0.3062 0.1291 0.101 Uiso 1 1 calc R U . . .
H12F H 0.6151 0.2903 0.0744 0.101 Uiso 1 1 calc R U . . .
C128 C 0.5344(8) 0.2797(8) 0.3354(5) 0.017(4) Uani 1 1 d . U . . .
H12G H 0.5424 0.3231 0.3201 0.020 Uiso 1 1 calc R U . . .
H12H H 0.5586 0.2444 0.3207 0.020 Uiso 1 1 calc R U . . .
C129 C 0.5668(10) 0.2861(10) 0.3856(6) 0.042(5) Uani 1 1 d . U . . .
H12I H 0.5463 0.2486 0.4021 0.050 Uiso 1 1 calc R U . . .
H12J H 0.5515 0.3289 0.3978 0.050 Uiso 1 1 calc R U . . .
C130 C 0.6473(12) 0.2856(11) 0.3989(8) 0.063(7) Uani 1 1 d . U . . .
H13A H 0.6616 0.2994 0.4321 0.075 Uiso 1 1 calc R U . . .
H13B H 0.6690 0.3193 0.3801 0.075 Uiso 1 1 calc R U . . .
C131 C 0.5829(9) 0.0265(8) 0.3386(6) 0.026(4) Uani 1 1 d . U . . .
H13C H 0.5909 0.0602 0.3149 0.031 Uiso 1 1 calc R U . . .
H13D H 0.5996 0.0479 0.3696 0.031 Uiso 1 1 calc R U . . .
C132 C 0.6277(10) -0.0339(9) 0.3337(7) 0.042(5) Uani 1 1 d . U . . .
H13E H 0.6029 -0.0626 0.3072 0.051 Uiso 1 1 calc R U . . .
H13F H 0.6305 -0.0612 0.3621 0.051 Uiso 1 1 calc R U . . .
C133 C 0.7071(10) -0.0154(10) 0.3255(7) 0.047(6) Uani 1 1 d . U . . .
H13G H 0.7055 0.0117 0.2970 0.056 Uiso 1 1 calc R U . . .
H13H H 0.7317 -0.0575 0.3213 0.056 Uiso 1 1 calc R U . . .
C134 C 0.5576(10) 0.0167(9) 0.1562(7) 0.038(5) Uani 1 1 d . U . . .
H13I H 0.5641 0.0430 0.1285 0.046 Uiso 1 1 calc R U . . .
H13J H 0.5782 0.0444 0.1842 0.046 Uiso 1 1 calc R U . . .
C135 C 0.5959(11) -0.0463(10) 0.1567(7) 0.054(6) Uani 1 1 d D U . . .
H13K H 0.5971 -0.0625 0.1247 0.065 Uiso 1 1 calc R U . D 1
H13L H 0.5739 -0.0824 0.1735 0.065 Uiso 1 1 calc R U . D 1
C136 C 0.6728(16) -0.024(2) 0.1832(10) 0.031(6) Uani 0.350(4) 1 d D U P D 1
H13M H 0.6996 -0.0647 0.1915 0.037 Uiso 0.350(4) 1 calc R U P D 1
H13N H 0.6678 -0.0006 0.2126 0.037 Uiso 0.350(4) 1 calc R U P D 1
C13B C 0.6711(12) -0.0387(13) 0.1416(8) 0.031(6) Uani 0.650(4) 1 d D U P D 2
H13O H 0.6699 -0.0075 0.1152 0.037 Uiso 0.650(4) 1 calc R U P D 2
H13P H 0.6868 -0.0832 0.1325 0.037 Uiso 0.650(4) 1 calc R U P D 2
C137 C 0.2860(9) 0.2447(9) 0.3326(6) 0.028(5) Uani 1 1 d . U . . .
H137 H 0.2818 0.2074 0.3088 0.034 Uiso 1 1 calc R U . . .
C138 C 0.2157(9) 0.2533(8) 0.3436(6) 0.024(4) Uani 1 1 d . U . . .
C139 C 0.1891(10) 0.2126(9) 0.3746(6) 0.030(5) Uani 1 1 d . U . . .
H139 H 0.2196 0.1828 0.3932 0.036 Uiso 1 1 calc R U . . .
C140 C 0.1197(11) 0.2143(10) 0.3791(7) 0.042(5) Uani 1 1 d . U . . .
C141 C 0.0740(10) 0.2584(8) 0.3545(6) 0.031(5) Uani 1 1 d . U . . .
H141 H 0.0263 0.2604 0.3595 0.037 Uiso 1 1 calc R U . . .
C142 C 0.0984(11) 0.2990(10) 0.3232(7) 0.043(5) Uani 1 1 d . U . . .
C143 C 0.1709(10) 0.2994(10) 0.3175(7) 0.043(6) Uani 1 1 d . U . . .
H143 H 0.1886 0.3298 0.2967 0.052 Uiso 1 1 calc R U . . .
C144 C 0.0627(10) 0.3705(9) 0.2563(6) 0.033(5) Uani 1 1 d . U . . .
C145 C 0.0452(11) 0.3330(10) 0.2160(7) 0.049(6) Uani 1 1 d . U . . .
H145 H 0.0309 0.2864 0.2169 0.059 Uiso 1 1 calc R U . . .
C146 C 0.0484(11) 0.3624(10) 0.1752(7) 0.042(5) Uani 1 1 d . U . . .
C147 C 0.0701(10) 0.4276(9) 0.1748(7) 0.040(5) Uani 1 1 d . U . . .
H147 H 0.0729 0.4474 0.1456 0.047 Uiso 1 1 calc R U . . .
C148 C 0.0888(10) 0.4684(9) 0.2150(6) 0.035(5) Uani 1 1 d . U . . .
C149 C 0.0847(10) 0.4374(9) 0.2571(7) 0.040(5) Uani 1 1 d . U . . .
H149 H 0.0969 0.4620 0.2857 0.048 Uiso 1 1 calc R U . . .
C156 C 0.2581(9) 0.2350(9) 0.1296(6) 0.030(5) Uani 1 1 d . U . . .
C157 C 0.3077(9) -0.0497(8) 0.1368(6) 0.029(5) Uani 1 1 d . U . . .
O31 O 0.0287(15) 0.1389(14) 0.0382(9) 0.053(6) Uani 0.424(3) 1 d D U P E 1
O32 O 0.0596(15) -0.0386(15) 0.0521(10) 0.056(6) Uani 0.424(3) 1 d D U P E 1
C16A C 0.0598(14) 0.2750(12) 0.1227(10) 0.039(7) Uani 0.424(3) 1 d DG U P E 1
C16B C 0.1337(15) 0.2818(12) 0.1347(10) 0.027(6) Uani 0.424(3) 1 d G U P E 1
H16B H 0.1548 0.3147 0.1564 0.032 Uiso 0.424(3) 1 d R U P E 1
C16C C 0.1760(9) 0.2394(15) 0.1144(11) 0.029(6) Uani 0.424(3) 1 d G U P E 1
C16D C 0.1444(13) 0.1902(13) 0.0820(9) 0.035(7) Uani 0.424(3) 1 d G U P E 1
H16D H 0.1727 0.1618 0.0684 0.042 Uiso 0.424(3) 1 d R U P E 1
C16E C 0.0706(14) 0.1834(12) 0.0700(9) 0.035(7) Uani 0.424(3) 1 d DG U P E 1
C16F C 0.0283(9) 0.2258(14) 0.0903(10) 0.036(7) Uani 0.424(3) 1 d G U P E 1
H16F H -0.0211 0.2213 0.0823 0.043 Uiso 0.424(3) 1 d R U P E 1
C206 C 0.111(3) 0.013(3) -0.1041(19) 0.076(10) Uani 0.424(3) 1 d . U P E 1
H20A H 0.1580 -0.0084 -0.1015 0.091 Uiso 0.424(3) 1 calc R U P E 1
H20B H 0.1126 0.0526 -0.1242 0.091 Uiso 0.424(3) 1 calc R U P E 1
C17A C 0.0692(18) 0.1241(11) -0.0020(10) 0.046(7) Uani 0.424(3) 1 d DG U P E 1
C17B C 0.068(2) 0.0763(17) 0.0325(8) 0.036(7) Uani 0.424(3) 1 d G U P E 1
C17C C 0.084(2) 0.0097(14) 0.0246(10) 0.030(7) Uani 0.424(3) 1 d G U P E 1
C17D C 0.1011(18) -0.0090(11) -0.0178(11) 0.042(8) Uani 0.424(3) 1 d G U P E 1
H17D H 0.1118 -0.0535 -0.0231 0.050 Uiso 0.424(3) 1 d R U P E 1
C17E C 0.1025(17) 0.0388(15) -0.0523(8) 0.044(8) Uani 0.424(3) 1 d G U P E 1
C17F C 0.0865(17) 0.1053(13) -0.0444(8) 0.046(8) Uani 0.424(3) 1 d G U P E 1
H17F H 0.0874 0.1373 -0.0675 0.055 Uiso 0.424(3) 1 d R U P E 1
C15A C 0.2344(12) -0.0791(18) 0.1173(11) 0.016(5) Uani 0.424(3) 1 d G U P E 1
C15B C 0.2164(17) -0.1394(19) 0.1374(13) 0.033(5) Uani 0.424(3) 1 d G U P E 1
H15B H 0.2513 -0.1626 0.1564 0.040 Uiso 0.424(3) 1 d R U P E 1
C15C C 0.1461(19) -0.1649(15) 0.1291(12) 0.046(7) Uani 0.424(3) 1 d G U P E 1
C15D C 0.0939(13) -0.1302(13) 0.1007(10) 0.027(7) Uani 0.424(3) 1 d G U P E 1
H15D H 0.0469 -0.1473 0.0952 0.033 Uiso 0.424(3) 1 d R U P E 1
C15E C 0.1119(12) -0.0699(13) 0.0806(9) 0.029(7) Uani 0.424(3) 1 d DG U P E 1
C15F C 0.1821(14) -0.0443(12) 0.0888(10) 0.028(7) Uani 0.424(3) 1 d G U P E 1
H15F H 0.1941 -0.0040 0.0754 0.034 Uiso 0.424(3) 1 d R U P E 1
O31A O 0.0468(12) 0.1790(10) 0.0089(7) 0.053(6) Uani 0.576(3) 1 d D U P E 2
O32A O 0.0984(12) -0.0783(12) 0.0168(7) 0.056(6) Uani 0.576(3) 1 d D U P E 2
C16G C 0.0665(10) 0.2934(10) 0.1110(7) 0.039(7) Uani 0.576(3) 1 d DG U P E 2
C16H C 0.1392(11) 0.2909(10) 0.1276(6) 0.027(6) Uani 0.576(3) 1 d G U P E 2
H16H H 0.1602 0.3162 0.1538 0.032 Uiso 0.576(3) 1 d R U P E 2
C16I C 0.1806(7) 0.2504(11) 0.1050(8) 0.029(6) Uani 0.576(3) 1 d G U P E 2
C16J C 0.1492(10) 0.2125(9) 0.0659(7) 0.035(7) Uani 0.576(3) 1 d G U P E 2
H16J H 0.1768 0.1854 0.0508 0.042 Uiso 0.576(3) 1 d R U P E 2
C16K C 0.0764(11) 0.2150(10) 0.0493(6) 0.035(7) Uani 0.576(3) 1 d DG U P E 2
C16L C 0.0351(7) 0.2555(11) 0.0718(7) 0.036(7) Uani 0.576(3) 1 d G U P E 2
H16L H -0.0136 0.2572 0.0607 0.043 Uiso 0.576(3) 1 d R U P E 2
C20A C 0.177(2) 0.093(2) -0.0819(14) 0.076(10) Uani 0.576(3) 1 d . U P E 2
H20C H 0.1511 0.1255 -0.1034 0.091 Uiso 0.576(3) 1 calc R U P E 2
H20D H 0.1850 0.0522 -0.0999 0.091 Uiso 0.576(3) 1 calc R U P E 2
C17G C 0.0685(14) 0.1045(10) 0.0139(9) 0.046(7) Uani 0.576(3) 1 d DG U P E 2
C17H C 0.0679(13) 0.0378(12) 0.0285(7) 0.036(7) Uani 0.576(3) 1 d G U P E 2
H17H H 0.0454 0.0257 0.0532 0.044 Uiso 0.576(3) 1 d R U P E 2
C17I C 0.1010(13) -0.0108(7) 0.0063(9) 0.030(7) Uani 0.576(3) 1 d G U P E 2
C17J C 0.1347(11) 0.0073(10) -0.0305(8) 0.042(8) Uani 0.576(3) 1 d G U P E 2
H17J H 0.1568 -0.0252 -0.0454 0.050 Uiso 0.576(3) 1 d R U P E 2
C17K C 0.1353(12) 0.0740(12) -0.0452(7) 0.044(8) Uani 0.576(3) 1 d G U P E 2
C17L C 0.1022(13) 0.1226(8) -0.0230(9) 0.046(8) Uani 0.576(3) 1 d G U P E 2
H17L H 0.1026 0.1672 -0.0328 0.055 Uiso 0.576(3) 1 d R U P E 2
C15G C 0.2449(9) -0.0913(13) 0.1155(8) 0.016(5) Uani 0.576(3) 1 d G U P E 2
C15H C 0.2173(14) -0.1437(15) 0.1393(8) 0.033(5) Uani 0.576(3) 1 d G U P E 2
H15H H 0.2439 -0.1592 0.1667 0.040 Uiso 0.576(3) 1 d R U P E 2
C15I C 0.1500(14) -0.1730(12) 0.1223(8) 0.046(7) Uani 0.576(3) 1 d G U P E 2
C15J C 0.1103(10) -0.1498(10) 0.0814(7) 0.027(7) Uani 0.576(3) 1 d G U P E 2
H15J H 0.0653 -0.1694 0.0700 0.033 Uiso 0.576(3) 1 d R U P E 2
C15K C 0.1379(10) -0.0974(10) 0.0575(6) 0.029(7) Uani 0.576(3) 1 d DG U P E 2
C15L C 0.2052(10) -0.0681(9) 0.0745(7) 0.028(7) Uani 0.576(3) 1 d G U P E 2
H15L H 0.2237 -0.0331 0.0585 0.034 Uiso 0.576(3) 1 d R U P E 2
C162 C 0.1560(10) -0.2464(9) 0.1882(6) 0.035(5) Uani 1 1 d . U . . .
C163 C 0.2030(10) -0.2930(9) 0.1914(6) 0.034(5) Uani 1 1 d . U . . .
H163 H 0.2137 -0.3111 0.1634 0.040 Uiso 1 1 calc R U . . .
C164 C 0.2371(9) -0.3173(8) 0.2319(6) 0.026(4) Uani 1 1 d . U . . .
C165 C 0.2190(10) -0.2917(9) 0.2717(6) 0.031(5) Uani 1 1 d . U . . .
H165 H 0.2412 -0.3080 0.3010 0.037 Uiso 1 1 calc R U . . .
C166 C 0.1704(11) -0.2440(10) 0.2704(7) 0.041(5) Uani 1 1 d . U . . .
C167 C 0.1400(10) -0.2199(9) 0.2278(6) 0.039(5) Uani 1 1 d . U . . .
H167 H 0.1076 -0.1845 0.2261 0.047 Uiso 1 1 calc R U . . .
C168 C 0.1826(10) -0.1658(9) 0.3353(6) 0.031(5) Uani 1 1 d . U . . .
C169 C 0.2462(9) -0.1377(8) 0.3260(6) 0.030(5) Uani 1 1 d . U . . .
H169 H 0.2674 -0.1562 0.3019 0.036 Uiso 1 1 calc R U . . .
C170 C 0.2777(9) -0.0838(8) 0.3515(6) 0.024(4) Uani 1 1 d . U . . .
C171 C 0.2453(9) -0.0520(9) 0.3851(6) 0.032(5) Uani 1 1 d . U . . .
H171 H 0.2654 -0.0118 0.4013 0.039 Uiso 1 1 calc R U . . .
C172 C 0.1792(10) -0.0847(9) 0.3933(6) 0.035(5) Uani 1 1 d . U . . .
C173 C 0.1497(10) -0.1415(9) 0.3694(6) 0.032(5) Uani 1 1 d . U . . .
H173 H 0.1076 -0.1636 0.3763 0.038 Uiso 1 1 calc R U . . .
C174 C 0.1568(10) 0.0062(9) 0.4408(6) 0.034(5) Uani 1 1 d . U . . .
C175 C 0.1200(10) 0.0596(9) 0.4150(7) 0.041(5) Uani 1 1 d . U . . .
H17A H 0.1327 0.0599 0.3836 0.049 Uiso 1 1 calc R U . . .
H17B H 0.0681 0.0488 0.4111 0.049 Uiso 1 1 calc R U . . .
C176 C 0.1342(11) 0.1258(10) 0.4348(7) 0.041(5) Uani 1 1 d . U . . .
C177 C 0.1795(10) 0.1407(9) 0.4712(6) 0.033(5) Uani 1 1 d . U . . .
H177 H 0.1878 0.1865 0.4815 0.039 Uiso 1 1 calc R U . . .
C178 C 0.2166(10) 0.0909(10) 0.4957(7) 0.040(5) Uani 1 1 d D U . . .
C179 C 0.2062(10) 0.0270(9) 0.4797(6) 0.038(5) Uani 1 1 d . U . . .
H179 H 0.2345 -0.0064 0.4960 0.045 Uiso 1 1 calc R U . . .
C07Y C 0.4884(17) 0.3533(15) 0.4958(10) 0.106(10) Uani 1 1 d . U . . .
H07Y H 0.5236 0.3210 0.5112 0.128 Uiso 1 1 calc R U . . .
C081 C 0.9667(15) 0.3834(13) 0.6697(10) 0.097(9) Uani 1 1 d . U . . .
H081 H 0.9800 0.3741 0.7037 0.117 Uiso 1 1 calc R U . . .
C201 C 0.0652(13) -0.1362(12) 0.5486(8) 0.074(8) Uani 1 1 d . U . . .
H201 H 0.0233 -0.1651 0.5330 0.089 Uiso 1 1 calc R U . . .
C204 C 0.4166(17) -0.0997(16) 0.5294(11) 0.121(11) Uani 1 1 d . U . . .
H204 H 0.3940 -0.1177 0.5555 0.145 Uiso 1 1 calc R U . . .
C200 C 0.8198(13) 0.5945(13) 0.5770(8) 0.064(8) Uani 0.872(5) 1 d D U P B 1
H20E H 0.8376 0.6268 0.6030 0.077 Uiso 0.872(5) 1 d R U P B 1
H20F H 0.8177 0.5482 0.5895 0.077 Uiso 0.872(5) 1 d R U P B 1
C20B C 0.852(4) 0.545(4) 0.577(2) 0.064(8) Uani 0.128(5) 1 d D U P B 2
H20G H 0.8608 0.5550 0.6114 0.077 Uiso 0.128(5) 1 d R U P B 2
H20H H 0.8624 0.4979 0.5717 0.077 Uiso 0.128(5) 1 d R U P B 2
C211 C 0.2057(3) 0.0665(4) 0.2355(3) 0.143(13) Uani 0.5 1 d D U P G 1
H211 H 0.1744 0.0913 0.2108 0.172 Uiso 0.5 1 calc R U P G 1
Cl7 Cl 0.2939(3) 0.0927(3) 0.23646(18) 0.0579(16) Uani 0.5 1 d D U P G 1
Cl14 Cl 0.1826(5) 0.0838(6) 0.2890(4) 0.079(5) Uani 0.5 1 d D U P G 1
Cl18 Cl 0.1946(6) -0.0198(4) 0.2238(5) 0.090(4) Uani 0.5 1 d D U P G 1
C21C C 0.2032(3) 0.0774(5) 0.2341(3) 0.143(13) Uani 0.5 1 d D U P H 2
H21C H 0.1780 0.1202 0.2261 0.172 Uiso 0.5 1 calc R U P H 2
Cl7C Cl 0.2939(3) 0.0927(3) 0.23646(18) 0.0579(16) Uani 0.5 1 d D U P H 2
Cl4C Cl 0.1872(6) 0.0499(9) 0.2876(4) 0.105(6) Uani 0.5 1 d D U P H 2
Cl8C Cl 0.1712(6) 0.0161(9) 0.1919(4) 0.145(7) Uani 0.5 1 d D U P H 2
C212 C 0.7991(2) 0.6014(4) 0.2575(3) 0.066(8) Uani 0.5 1 d D U P I 1
H212 H 0.8028 0.6037 0.2238 0.079 Uiso 0.5 1 calc R U P I 1
Cl2 Cl 0.71193(18) 0.61371(18) 0.26372(14) 0.0198(10) Uani 0.5 1 d D U P I 1
Cl20 Cl 0.8551(3) 0.6642(5) 0.2882(5) 0.087(3) Uani 0.5 1 d D U P I 1
Cl22 Cl 0.8238(4) 0.5227(4) 0.2785(5) 0.088(3) Uani 0.5 1 d D U P I 1
C21D C 0.8024(2) 0.6002(4) 0.2750(3) 0.066(8) Uani 0.5 1 d D U P J 2
H21D H 0.8178 0.5917 0.3089 0.079 Uiso 0.5 1 calc R U P J 2
Cl2D Cl 0.71193(18) 0.61371(18) 0.26372(14) 0.0198(10) Uani 0.5 1 d D U P J 2
Cl2E Cl 0.8494(3) 0.6710(5) 0.2597(5) 0.087(3) Uani 0.5 1 d D U P J 2
Cl2F Cl 0.8195(4) 0.5304(4) 0.2431(5) 0.088(3) Uani 0.5 1 d D U P J 2

loop_
_atom_site_aniso_label
_atom_site_aniso_U_11
_atom_site_aniso_U_22
_atom_site_aniso_U_33
_atom_site_aniso_U_23
_atom_site_aniso_U_13
_atom_site_aniso_U_12
Br1 0.0370(18) 0.076(4) 0.088(6) 0.034(4) 0.007(3) 0.005(2)
Br1A 0.0370(18) 0.076(4) 0.088(6) 0.034(4) 0.007(3) 0.005(2)
Br2 0.0326(13) 0.0427(13) 0.0412(13) -0.0038(10) 0.0019(10) 0.0072(10)
Br3 0.0618(18) 0.0713(18) 0.0574(16) 0.0017(13) 0.0020(13) -0.0092(14)
Cl3 0.100(4) 0.100(4) 0.090(4) 0.014(3) 0.014(3) -0.008(3)
Br4 0.0514(16) 0.0522(14) 0.0557(15) 0.0072(12) 0.0255(12) -0.0009(12)
Cl4 0.104(4) 0.108(4) 0.105(4) 0.017(3) 0.020(3) 0.015(3)
Br5A 0.092(3) 0.280(6) 0.078(3) 0.025(3) 0.045(2) 0.015(3)
Br5B 0.092(3) 0.280(6) 0.078(3) 0.025(3) 0.045(2) 0.015(3)
Br6 0.060(2) 0.085(3) 0.062(3) 0.025(3) 0.009(2) 0.004(3)
Br6A 0.060(2) 0.085(3) 0.062(3) 0.025(3) 0.009(2) 0.004(3)
Br7 0.0632(19) 0.0411(15) 0.124(2) -0.0158(15) 0.0075(17) -0.0003(13)
Br8 0.0365(14) 0.0515(14) 0.0627(16) 0.0130(12) 0.0106(12) -0.0002(11)
Cl8 0.110(4) 0.101(4) 0.099(4) 0.002(3) 0.027(3) -0.001(3)
O1 0.027(3) 0.027(3) 0.027(3) 0.001(2) 0.005(2) 0.003(2)
Cl1 0.107(4) 0.093(4) 0.094(4) -0.002(3) 0.037(3) 0.003(3)
O2 0.026(3) 0.026(3) 0.027(3) 0.000(2) 0.005(2) 0.002(2)
O3 0.028(3) 0.027(3) 0.029(3) 0.001(2) 0.005(2) 0.003(2)
O4 0.017(3) 0.017(3) 0.015(3) 0.0004(19) 0.004(2) -0.0005(19)
O5 0.021(3) 0.020(3) 0.021(3) 0.0009(19) 0.004(2) 0.002(2)
Cl5 0.090(4) 0.103(4) 0.094(4) -0.005(3) 0.016(3) 0.009(3)
O6 0.024(3) 0.023(3) 0.023(3) 0.000(2) 0.004(2) 0.002(2)
Cl6 0.121(4) 0.114(4) 0.121(4) -0.010(3) 0.043(3) -0.002(3)
O7 0.027(3) 0.027(3) 0.026(3) 0.002(2) 0.005(2) 0.002(2)
O8 0.028(3) 0.027(3) 0.027(3) 0.001(2) 0.005(2) 0.003(2)
O10 0.059(5) 0.058(5) 0.058(5) 0.001(2) 0.012(2) 0.005(2)
O11 0.045(4) 0.047(4) 0.046(4) -0.001(2) 0.009(2) 0.002(2)
Cl11 0.190(6) 0.191(6) 0.185(6) -0.009(4) 0.020(4) 0.034(4)
O12 0.041(4) 0.042(4) 0.041(4) -0.001(2) 0.008(2) 0.002(2)
Cl12 0.116(4) 0.135(4) 0.115(4) 0.007(3) 0.027(3) 0.011(3)
O13 0.043(4) 0.044(4) 0.044(4) 0.002(2) 0.008(2) 0.001(2)
Cl13 0.229(6) 0.226(6) 0.227(6) 0.005(2) 0.042(2) 0.010(2)
O14 0.050(4) 0.050(4) 0.050(4) 0.002(2) 0.008(2) 0.002(2)
O15 0.067(5) 0.067(5) 0.068(5) 0.000(2) 0.010(2) 0.005(2)
Cl15 0.201(6) 0.201(6) 0.201(6) 0.007(4) 0.036(4) 0.006(4)
O16 0.051(4) 0.051(4) 0.051(4) 0.000(2) 0.008(2) 0.004(2)
Cl16 0.237(7) 0.236(7) 0.231(7) 0.001(4) 0.049(4) 0.011(4)
C1 0.024(5) 0.024(5) 0.025(5) 0.002(2) 0.005(2) 0.002(2)
C2 0.029(5) 0.029(5) 0.030(5) 0.001(2) 0.005(2) 0.001(2)
C3 0.027(5) 0.027(5) 0.028(5) 0.001(2) 0.005(2) 0.001(2)
C4 0.023(5) 0.023(5) 0.024(5) 0.001(2) 0.004(2) 0.001(2)
C5 0.028(5) 0.028(5) 0.028(5) 0.000(2) 0.006(2) 0.001(2)
C04Z 0.039(6) 0.038(5) 0.039(6) 0.000(2) 0.006(2) 0.002(2)
C6 0.017(4) 0.017(4) 0.017(4) 0.001(2) 0.003(2) 0.000(2)
C05A 0.042(6) 0.042(6) 0.043(6) 0.000(2) 0.008(2) 0.004(2)
C05D 0.030(5) 0.029(5) 0.030(5) 0.000(2) 0.006(2) 0.002(2)
C05K 0.039(6) 0.039(5) 0.039(6) 0.001(2) 0.007(2) 0.002(2)
C05W 0.038(5) 0.038(5) 0.038(5) 0.000(2) 0.006(2) 0.003(2)
C7 0.022(5) 0.022(5) 0.023(5) 0.000(2) 0.004(2) 0.001(2)
C07A 0.058(7) 0.057(7) 0.058(7) 0.001(2) 0.011(2) 0.003(2)
C9 0.029(5) 0.029(5) 0.029(5) 0.000(2) 0.004(2) 0.001(2)
C10 0.025(5) 0.025(5) 0.025(5) 0.000(2) 0.004(2) 0.002(2)
C11 0.030(5) 0.030(5) 0.031(5) 0.001(2) 0.005(2) 0.002(2)
C12 0.023(5) 0.023(5) 0.023(5) 0.001(2) 0.003(2) 0.001(2)
C13 0.017(4) 0.018(4) 0.017(4) 0.000(2) 0.003(2) 0.001(2)
C14 0.013(4) 0.014(4) 0.013(4) 0.000(2) 0.002(2) 0.002(2)
C15 0.024(5) 0.023(5) 0.023(5) 0.001(2) 0.005(2) 0.001(2)
C16 0.021(5) 0.021(5) 0.021(5) 0.000(2) 0.004(2) 0.001(2)
C17 0.020(5) 0.019(4) 0.020(4) 0.000(2) 0.003(2) 0.001(2)
Cl17 0.208(6) 0.212(6) 0.206(6) 0.003(4) 0.045(4) 0.014(4)
C18 0.020(5) 0.020(5) 0.021(5) 0.000(2) 0.004(2) 0.001(2)
C19 0.018(4) 0.018(4) 0.019(4) 0.000(2) 0.003(2) 0.001(2)
C20 0.021(5) 0.021(5) 0.022(5) 0.000(2) 0.004(2) 0.002(2)
C21 0.016(4) 0.016(4) 0.016(4) 0.000(2) 0.003(2) 0.001(2)
C22 0.026(5) 0.026(5) 0.025(5) 0.001(2) 0.005(2) 0.002(2)
C23 0.020(5) 0.020(4) 0.019(4) 0.001(2) 0.004(2) 0.002(2)
C24 0.025(5) 0.026(5) 0.025(5) 0.001(2) 0.005(2) 0.001(2)
Cl24 0.173(5) 0.175(5) 0.172(5) 0.002(4) 0.043(4) 0.004(4)
C25 0.027(5) 0.028(5) 0.027(5) 0.001(2) 0.005(2) 0.002(2)
Cl25 0.178(5) 0.179(5) 0.179(5) 0.004(2) 0.033(2) 0.008(2)
C26 0.022(5) 0.021(5) 0.021(5) 0.001(2) 0.005(2) 0.002(2)
Cl26 0.172(6) 0.173(6) 0.185(6) 0.004(4) 0.034(4) 0.006(4)
C27 0.023(5) 0.023(5) 0.022(5) 0.000(2) 0.005(2) 0.001(2)
C28 0.027(5) 0.028(5) 0.027(5) 0.001(2) 0.006(2) 0.003(2)
C29 0.031(5) 0.030(5) 0.031(5) 0.002(2) 0.006(2) 0.001(2)
C214 0.041(6) 0.040(6) 0.040(6) 0.000(2) 0.008(2) 0.002(2)
C213 0.003(4) 0.006(4) 0.005(4) 0.002(2) 0.002(2) 0.003(2)
C210 0.163(15) 0.163(15) 0.163(15) 0.002(2) 0.029(3) 0.008(2)
C30 0.040(6) 0.040(6) 0.040(6) 0.001(2) 0.008(2) 0.001(2)
C31 0.040(7) 0.040(7) 0.040(7) 0.0008(15) 0.007(2) 0.0018(15)
C31A 0.040(7) 0.040(7) 0.040(7) 0.0008(15) 0.007(2) 0.0018(15)
C32 0.026(5) 0.026(5) 0.026(5) 0.001(2) 0.005(2) 0.001(2)
C33 0.022(5) 0.022(5) 0.023(5) 0.000(2) 0.004(2) 0.001(2)
C34 0.034(5) 0.034(5) 0.035(5) 0.001(2) 0.006(2) 0.002(2)
C35 0.032(5) 0.031(5) 0.032(5) 0.001(2) 0.005(2) 0.001(2)
C36 0.022(5) 0.022(5) 0.022(5) 0.000(2) 0.003(2) 0.002(2)
C37 0.026(5) 0.026(5) 0.026(5) 0.001(2) 0.004(2) 0.002(2)
C38 0.059(7) 0.057(7) 0.058(7) 0.001(2) 0.010(2) 0.003(2)
C39 0.026(5) 0.027(5) 0.027(5) 0.001(2) 0.006(2) 0.001(2)
C40 0.040(6) 0.041(6) 0.040(6) 0.001(2) 0.007(2) 0.003(2)
C41 0.049(6) 0.049(6) 0.049(6) 0.001(2) 0.010(2) 0.002(2)
C42 0.030(5) 0.030(5) 0.030(5) 0.000(2) 0.005(2) 0.001(2)
C43 0.023(5) 0.023(5) 0.023(5) 0.000(2) 0.004(2) 0.001(2)
C44 0.031(5) 0.031(5) 0.031(5) 0.000(2) 0.006(2) 0.002(2)
C45 0.037(5) 0.037(5) 0.037(5) 0.000(2) 0.007(2) 0.001(2)
C46 0.037(5) 0.038(5) 0.038(5) 0.001(2) 0.007(2) 0.002(2)
C48 0.032(5) 0.032(5) 0.032(5) 0.001(2) 0.005(2) 0.002(2)
C49 0.023(5) 0.023(5) 0.023(5) 0.001(2) 0.004(2) 0.001(2)
C50 0.022(5) 0.021(5) 0.022(5) 0.000(2) 0.004(2) 0.001(2)
C51 0.028(5) 0.028(5) 0.028(5) 0.000(2) 0.005(2) 0.001(2)
C52 0.028(5) 0.028(5) 0.028(5) -0.001(2) 0.005(2) 0.002(2)
C53 0.034(5) 0.034(5) 0.034(5) 0.001(2) 0.006(2) 0.002(2)
C54 0.030(5) 0.030(5) 0.030(5) 0.001(2) 0.006(2) 0.001(2)
C55 0.023(5) 0.024(5) 0.023(5) 0.001(2) 0.004(2) 0.002(2)
C56 0.024(5) 0.024(5) 0.024(5) 0.000(2) 0.005(2) 0.001(2)
C062 0.030(5) 0.030(5) 0.030(5) 0.001(2) 0.006(2) 0.002(2)
C63 0.022(5) 0.021(5) 0.022(5) 0.001(2) 0.004(2) 0.002(2)
C64 0.024(5) 0.024(5) 0.024(5) 0.000(2) 0.004(2) 0.001(2)
C65 0.050(6) 0.050(6) 0.051(6) 0.001(2) 0.009(2) 0.003(2)
C66 0.041(6) 0.041(6) 0.041(6) 0.001(2) 0.007(2) 0.003(2)
C67 0.040(6) 0.040(6) 0.039(6) 0.000(2) 0.007(2) 0.003(2)
C68 0.030(5) 0.030(5) 0.031(5) 0.000(2) 0.006(2) 0.002(2)
C69 0.031(5) 0.031(5) 0.031(5) 0.001(2) 0.005(2) 0.001(2)
C71 0.043(6) 0.043(6) 0.043(6) 0.001(2) 0.009(2) 0.002(2)
C72 0.031(5) 0.031(5) 0.030(5) 0.001(2) 0.006(2) 0.001(2)
C73 0.032(5) 0.032(5) 0.032(5) 0.001(2) 0.006(2) 0.001(2)
C73A 0.037(7) 0.037(7) 0.037(6) 0.0005(15) 0.0067(19) 0.0021(15)
C73B 0.037(7) 0.037(7) 0.037(6) 0.0005(15) 0.0067(19) 0.0021(15)
C74 0.030(5) 0.029(5) 0.029(5) 0.000(2) 0.006(2) 0.002(2)
C75 0.033(5) 0.033(5) 0.033(5) 0.000(2) 0.006(2) 0.002(2)
C76 0.039(6) 0.040(6) 0.039(6) 0.001(2) 0.007(2) 0.002(2)
C77 0.022(5) 0.022(5) 0.021(5) 0.000(2) 0.004(2) 0.000(2)
C78 0.036(5) 0.037(5) 0.037(5) 0.000(2) 0.006(2) 0.002(2)
C079 0.043(6) 0.042(6) 0.043(6) 0.000(2) 0.008(2) 0.003(2)
C79 0.030(5) 0.031(5) 0.031(5) 0.000(2) 0.005(2) 0.002(2)
C80 0.044(6) 0.044(6) 0.044(6) 0.000(2) 0.008(2) 0.002(2)
C81 0.032(5) 0.032(5) 0.032(5) 0.000(2) 0.005(2) 0.001(2)
C82 0.025(5) 0.025(5) 0.026(5) 0.001(2) 0.005(2) 0.001(2)
C83 0.041(6) 0.041(6) 0.041(6) 0.001(2) 0.007(2) 0.002(2)
C84 0.039(6) 0.039(6) 0.038(6) 0.001(2) 0.008(2) 0.002(2)
C85 0.044(6) 0.043(6) 0.044(6) 0.001(2) 0.008(2) 0.002(2)
C86 0.037(5) 0.036(5) 0.036(5) 0.001(2) 0.007(2) 0.002(2)
C87 0.026(5) 0.026(5) 0.026(5) -0.001(2) 0.005(2) 0.002(2)
C88 0.036(5) 0.037(5) 0.035(5) 0.000(2) 0.006(2) 0.002(2)
C89 0.049(6) 0.049(6) 0.049(6) 0.001(2) 0.008(2) 0.003(2)
C90 0.040(6) 0.040(6) 0.040(6) 0.000(2) 0.007(2) 0.003(2)
C91 0.054(6) 0.055(6) 0.054(6) 0.001(2) 0.009(2) 0.003(2)
C92 0.054(6) 0.054(6) 0.054(6) 0.002(2) 0.008(2) 0.003(2)
C93 0.051(6) 0.051(6) 0.051(6) 0.000(2) 0.008(2) 0.003(2)
C94 0.062(7) 0.062(7) 0.062(7) 0.001(2) 0.011(2) 0.004(2)
Br9 0.091(2) 0.081(2) 0.097(2) 0.0083(17) 0.0473(18) 0.0274(17)
Br10 0.0493(16) 0.0759(18) 0.0486(15) 0.0192(13) 0.0027(12) 0.0150(13)
Br11 0.0393(15) 0.0550(15) 0.0801(18) -0.0017(13) -0.0024(13) -0.0042(12)
Br12 0.040(2) 0.077(3) 0.125(4) -0.035(3) -0.001(3) 0.008(2)
Br2A 0.040(2) 0.077(3) 0.125(4) -0.035(3) -0.001(3) 0.008(2)
Br13 0.0643(18) 0.0502(15) 0.0768(18) 0.0085(13) 0.0095(14) 0.0080(13)
Br14 0.0319(13) 0.0531(14) 0.0467(14) -0.0024(11) 0.0149(11) 0.0074(11)
Br15 0.105(3) 0.108(3) 0.058(3) 0.009(2) 0.009(2) -0.036(3)
Br5C 0.105(3) 0.108(3) 0.058(3) 0.009(2) 0.009(2) -0.036(3)
Br16 0.056(2) 0.126(4) 0.056(2) -0.036(2) 0.0106(19) -0.017(3)
Br6B 0.056(2) 0.126(4) 0.056(2) -0.036(2) 0.0106(19) -0.017(3)
O17 0.029(4) 0.029(3) 0.029(3) 0.001(2) 0.006(2) 0.001(2)
O18 0.026(3) 0.025(3) 0.025(3) 0.000(2) 0.006(2) 0.001(2)
O19 0.026(3) 0.026(3) 0.026(3) 0.001(2) 0.006(2) 0.001(2)
O20 0.029(4) 0.031(4) 0.029(4) 0.001(2) 0.005(2) 0.001(2)
O21 0.027(3) 0.027(3) 0.028(3) 0.001(2) 0.005(2) 0.001(2)
O22 0.023(3) 0.022(3) 0.023(3) 0.001(2) 0.003(2) 0.002(2)
O23 0.027(3) 0.026(3) 0.028(3) 0.000(2) 0.006(2) 0.001(2)
O24 0.035(4) 0.035(4) 0.035(4) 0.000(2) 0.007(2) 0.002(2)
O25 0.044(4) 0.045(4) 0.046(4) 0.004(2) 0.008(2) 0.001(2)
O26 0.051(4) 0.052(4) 0.052(4) -0.001(2) 0.012(2) 0.001(2)
O27 0.042(4) 0.043(4) 0.041(4) 0.000(2) 0.009(2) 0.002(2)
O28 0.054(4) 0.056(4) 0.055(4) 0.001(2) 0.011(2) 0.003(2)
O29 0.057(4) 0.057(4) 0.058(4) 0.003(2) 0.012(2) 0.003(2)
O30 0.057(5) 0.059(4) 0.059(4) -0.001(2) 0.010(2) 0.005(2)
C02A 0.023(5) 0.023(5) 0.023(5) 0.001(2) 0.005(2) 0.002(2)
C06W 0.051(6) 0.052(6) 0.051(6) 0.001(2) 0.009(2) 0.002(2)
C025 0.016(4) 0.015(4) 0.017(4) 0.001(2) 0.002(2) 0.001(2)
C072 0.050(6) 0.049(6) 0.050(6) 0.001(2) 0.008(2) 0.003(2)
C76A 0.050(9) 0.050(8) 0.051(8) 0.0010(15) 0.009(2) 0.0027(15)
C76B 0.050(9) 0.050(8) 0.051(8) 0.0010(15) 0.009(2) 0.0027(15)
C97 0.028(5) 0.027(5) 0.028(5) 0.000(2) 0.004(2) 0.001(2)
C98 0.025(5) 0.024(5) 0.025(5) 0.001(2) 0.005(2) 0.001(2)
C99 0.026(5) 0.026(5) 0.026(5) 0.000(2) 0.005(2) 0.001(2)
C100 0.022(5) 0.021(5) 0.022(5) 0.001(2) 0.004(2) 0.001(2)
C101 0.019(4) 0.019(4) 0.019(4) -0.001(2) 0.004(2) 0.001(2)
C102 0.029(5) 0.030(5) 0.030(5) 0.001(2) 0.005(2) 0.001(2)
C103 0.016(4) 0.015(4) 0.017(4) 0.001(2) 0.003(2) 0.001(2)
C104 0.024(5) 0.023(5) 0.024(5) 0.000(2) 0.005(2) 0.002(2)
C105 0.021(5) 0.020(5) 0.021(5) 0.000(2) 0.003(2) 0.001(2)
C106 0.020(5) 0.019(4) 0.019(5) 0.000(2) 0.003(2) 0.001(2)
C107 0.022(5) 0.023(5) 0.023(5) 0.001(2) 0.004(2) 0.000(2)
C108 0.022(5) 0.021(5) 0.022(5) 0.001(2) 0.004(2) 0.001(2)
C109 0.021(5) 0.021(5) 0.021(5) 0.001(2) 0.004(2) 0.002(2)
C110 0.028(5) 0.029(5) 0.029(5) 0.000(2) 0.004(2) 0.001(2)
C111 0.025(5) 0.025(5) 0.026(5) 0.002(2) 0.005(2) 0.001(2)
C112 0.015(4) 0.014(4) 0.015(4) 0.001(2) 0.003(2) 0.001(2)
C113 0.020(5) 0.020(4) 0.020(5) 0.000(2) 0.004(2) 0.002(2)
C114 0.025(5) 0.025(5) 0.026(5) 0.001(2) 0.005(2) 0.002(2)
C115 0.028(5) 0.027(5) 0.028(5) 0.000(2) 0.005(2) 0.002(2)
C116 0.018(4) 0.017(4) 0.018(4) 0.000(2) 0.004(2) 0.001(2)
C117 0.023(5) 0.023(5) 0.024(5) 0.001(2) 0.004(2) 0.001(2)
C118 0.031(5) 0.030(5) 0.031(5) 0.001(2) 0.005(2) 0.001(2)
C119 0.028(5) 0.028(5) 0.028(5) 0.000(2) 0.006(2) 0.002(2)
C120 0.032(5) 0.032(5) 0.032(5) 0.001(2) 0.007(2) 0.001(2)
C121 0.024(5) 0.025(5) 0.024(5) 0.001(2) 0.005(2) 0.001(2)
C122 0.031(5) 0.031(5) 0.031(5) 0.000(2) 0.006(2) 0.002(2)
C123 0.025(5) 0.024(5) 0.025(5) 0.001(2) 0.005(2) 0.001(2)
C125 0.029(5) 0.028(5) 0.029(5) 0.001(2) 0.005(2) 0.001(2)
C126 0.041(6) 0.042(6) 0.042(6) 0.001(2) 0.008(2) 0.001(2)
C127 0.084(9) 0.084(8) 0.084(8) 0.001(2) 0.015(3) 0.004(2)
C128 0.017(4) 0.017(4) 0.017(4) 0.000(2) 0.002(2) 0.001(2)
C129 0.042(6) 0.042(6) 0.042(6) 0.000(2) 0.008(2) 0.002(2)
C130 0.063(7) 0.063(7) 0.063(7) 0.002(2) 0.010(2) 0.002(2)
C131 0.025(5) 0.025(5) 0.027(5) 0.001(2) 0.004(2) 0.001(2)
C132 0.043(6) 0.042(6) 0.043(6) 0.001(2) 0.007(2) 0.002(2)
C133 0.047(6) 0.046(6) 0.047(6) 0.000(2) 0.007(2) 0.004(2)
C134 0.038(5) 0.038(5) 0.038(5) 0.002(2) 0.007(2) 0.002(2)
C135 0.054(6) 0.054(6) 0.055(6) 0.001(2) 0.010(2) 0.003(2)
C136 0.031(7) 0.031(7) 0.031(7) 0.0004(15) 0.0057(18) 0.0019(15)
C13B 0.031(7) 0.031(7) 0.031(7) 0.0004(15) 0.0057(18) 0.0019(15)
C137 0.028(5) 0.028(5) 0.029(5) 0.000(2) 0.005(2) 0.002(2)
C138 0.024(5) 0.024(5) 0.024(5) 0.001(2) 0.004(2) 0.001(2)
C139 0.030(5) 0.031(5) 0.030(5) 0.001(2) 0.006(2) 0.001(2)
C140 0.042(6) 0.042(6) 0.042(6) 0.001(2) 0.007(2) 0.002(2)
C141 0.031(5) 0.032(5) 0.031(5) 0.000(2) 0.006(2) 0.001(2)
C142 0.042(6) 0.042(6) 0.043(6) 0.001(2) 0.007(2) 0.002(2)
C143 0.043(6) 0.043(6) 0.043(6) 0.000(2) 0.008(2) 0.002(2)
C144 0.033(5) 0.034(5) 0.033(5) 0.001(2) 0.006(2) 0.003(2)
C145 0.049(6) 0.049(6) 0.050(6) 0.000(2) 0.009(2) 0.003(2)
C146 0.042(6) 0.043(6) 0.042(6) 0.000(2) 0.008(2) 0.003(2)
C147 0.039(6) 0.040(6) 0.039(6) 0.001(2) 0.008(2) 0.002(2)
C148 0.034(5) 0.035(5) 0.035(5) 0.001(2) 0.006(2) 0.002(2)
C149 0.040(6) 0.041(6) 0.040(6) 0.001(2) 0.007(2) 0.002(2)
C156 0.030(5) 0.030(5) 0.030(5) 0.000(2) 0.005(2) 0.001(2)
C157 0.029(5) 0.029(5) 0.029(5) 0.002(2) 0.005(2) 0.001(2)
O31 0.052(6) 0.053(6) 0.053(6) 0.0004(15) 0.0088(17) 0.0028(15)
O32 0.056(6) 0.056(6) 0.056(6) 0.0014(15) 0.0095(18) 0.0019(15)
C16A 0.039(7) 0.039(7) 0.039(7) 0.0004(15) 0.0073(19) 0.0019(15)
C16B 0.027(6) 0.027(6) 0.027(6) 0.0006(15) 0.0045(17) 0.0012(15)
C16C 0.029(6) 0.029(6) 0.029(6) 0.0007(15) 0.0051(18) 0.0013(15)
C16D 0.035(7) 0.035(7) 0.035(7) 0.0004(15) 0.0059(19) 0.0016(15)
C16E 0.035(7) 0.035(8) 0.035(8) 0.0003(15) 0.0062(19) 0.0018(15)
C16F 0.036(8) 0.036(8) 0.036(8) 0.0006(15) 0.0063(19) 0.0014(15)
C206 0.076(10) 0.076(10) 0.076(10) 0.0017(15) 0.014(2) 0.0037(16)
C17A 0.046(8) 0.046(8) 0.046(8) 0.0009(15) 0.008(2) 0.0019(15)
C17B 0.036(7) 0.036(8) 0.037(7) 0.0007(15) 0.006(2) 0.0015(15)
C17C 0.030(7) 0.030(7) 0.030(7) 0.0005(15) 0.0050(19) 0.0014(15)
C17D 0.042(8) 0.042(8) 0.042(8) 0.0009(15) 0.007(2) 0.0021(15)
C17E 0.044(8) 0.044(8) 0.044(8) 0.0010(15) 0.008(2) 0.0020(15)
C17F 0.046(8) 0.046(8) 0.045(8) 0.0007(15) 0.008(2) 0.0022(15)
C15A 0.016(5) 0.016(5) 0.017(5) 0.0005(15) 0.0034(17) 0.0009(15)
C15B 0.033(5) 0.033(5) 0.033(5) 0.0005(15) 0.0060(17) 0.0016(15)
C15C 0.046(7) 0.046(7) 0.046(7) 0.0011(15) 0.0082(18) 0.0022(15)
C15D 0.027(7) 0.027(7) 0.027(7) 0.0006(15) 0.0045(18) 0.0014(15)
C15E 0.029(7) 0.029(7) 0.029(7) 0.0008(15) 0.0051(19) 0.0013(15)
C15F 0.028(7) 0.028(7) 0.028(7) 0.0008(15) 0.0052(18) 0.0013(15)
O31A 0.052(6) 0.053(6) 0.053(6) 0.0004(15) 0.0088(17) 0.0028(15)
O32A 0.056(6) 0.056(6) 0.056(6) 0.0014(15) 0.0095(18) 0.0019(15)
C16G 0.039(7) 0.039(7) 0.039(7) 0.0004(15) 0.0073(19) 0.0019(15)
C16H 0.027(6) 0.027(6) 0.027(6) 0.0006(15) 0.0045(17) 0.0012(15)
C16I 0.029(6) 0.029(6) 0.029(6) 0.0007(15) 0.0051(18) 0.0013(15)
C16J 0.035(7) 0.035(7) 0.035(7) 0.0004(15) 0.0059(19) 0.0016(15)
C16K 0.035(7) 0.035(8) 0.035(8) 0.0003(15) 0.0062(19) 0.0018(15)
C16L 0.036(8) 0.036(8) 0.036(8) 0.0006(15) 0.0063(19) 0.0014(15)
C20A 0.076(10) 0.076(10) 0.076(10) 0.0017(15) 0.014(2) 0.0037(16)
C17G 0.046(8) 0.046(8) 0.046(8) 0.0009(15) 0.008(2) 0.0019(15)
C17H 0.036(7) 0.036(8) 0.037(7) 0.0007(15) 0.006(2) 0.0015(15)
C17I 0.030(7) 0.030(7) 0.030(7) 0.0005(15) 0.0050(19) 0.0014(15)
C17J 0.042(8) 0.042(8) 0.042(8) 0.0009(15) 0.007(2) 0.0021(15)
C17K 0.044(8) 0.044(8) 0.044(8) 0.0010(15) 0.008(2) 0.0020(15)
C17L 0.046(8) 0.046(8) 0.045(8) 0.0007(15) 0.008(2) 0.0022(15)
C15G 0.016(5) 0.016(5) 0.017(5) 0.0005(15) 0.0034(17) 0.0009(15)
C15H 0.033(5) 0.033(5) 0.033(5) 0.0005(15) 0.0060(17) 0.0016(15)
C15I 0.046(7) 0.046(7) 0.046(7) 0.0011(15) 0.0082(18) 0.0022(15)
C15J 0.027(7) 0.027(7) 0.027(7) 0.0006(15) 0.0045(18) 0.0014(15)
C15K 0.029(7) 0.029(7) 0.029(7) 0.0008(15) 0.0051(19) 0.0013(15)
C15L 0.028(7) 0.028(7) 0.028(7) 0.0008(15) 0.0052(18) 0.0013(15)
C162 0.035(5) 0.035(5) 0.034(5) 0.001(2) 0.006(2) 0.001(2)
C163 0.033(5) 0.034(5) 0.034(5) 0.000(2) 0.007(2) 0.001(2)
C164 0.025(5) 0.025(5) 0.026(5) 0.000(2) 0.005(2) 0.001(2)
C165 0.031(5) 0.031(5) 0.031(5) 0.001(2) 0.006(2) 0.000(2)
C166 0.041(6) 0.041(6) 0.041(6) 0.000(2) 0.008(2) 0.001(2)
C167 0.039(6) 0.039(6) 0.040(6) 0.001(2) 0.007(2) 0.002(2)
C168 0.031(5) 0.031(5) 0.030(5) 0.000(2) 0.006(2) 0.000(2)
C169 0.030(5) 0.030(5) 0.031(5) 0.001(2) 0.006(2) 0.001(2)
C170 0.024(5) 0.024(5) 0.024(5) 0.001(2) 0.004(2) 0.001(2)
C171 0.032(5) 0.032(5) 0.032(5) 0.002(2) 0.005(2) 0.002(2)
C172 0.035(5) 0.035(5) 0.035(5) 0.000(2) 0.006(2) 0.002(2)
C173 0.032(5) 0.032(5) 0.032(5) 0.000(2) 0.006(2) 0.001(2)
C174 0.034(5) 0.034(5) 0.034(5) 0.001(2) 0.007(2) 0.002(2)
C175 0.040(6) 0.042(6) 0.040(6) 0.001(2) 0.009(2) 0.002(2)
C176 0.041(6) 0.041(6) 0.041(6) 0.002(2) 0.008(2) 0.002(2)
C177 0.033(5) 0.033(5) 0.033(5) 0.000(2) 0.006(2) 0.002(2)
C178 0.040(6) 0.041(6) 0.039(6) 0.000(2) 0.008(2) 0.001(2)
C179 0.038(5) 0.038(5) 0.037(5) 0.001(2) 0.007(2) 0.002(2)
C07Y 0.107(10) 0.106(10) 0.106(10) 0.001(2) 0.020(3) 0.006(2)
C081 0.098(9) 0.098(9) 0.097(9) 0.001(2) 0.018(3) 0.005(2)
C201 0.074(8) 0.074(8) 0.074(8) 0.001(2) 0.013(2) 0.003(2)
C204 0.121(11) 0.120(11) 0.120(11) 0.002(2) 0.020(3) 0.006(2)
C200 0.064(8) 0.064(8) 0.064(8) 0.0010(15) 0.011(2) 0.0028(15)
C20B 0.064(8) 0.064(8) 0.064(8) 0.0010(15) 0.011(2) 0.0028(15)
C211 0.143(13) 0.143(13) 0.143(13) 0.0024(15) 0.025(3) 0.0067(16)
Cl7 0.060(3) 0.057(3) 0.057(3) 0.001(2) 0.014(2) 0.007(2)
Cl14 0.076(6) 0.087(6) 0.077(6) -0.022(4) 0.021(4) 0.020(4)
Cl18 0.096(6) 0.081(5) 0.099(6) 0.000(4) 0.035(4) 0.002(4)
C21C 0.143(13) 0.143(13) 0.143(13) 0.0024(15) 0.025(3) 0.0067(16)
Cl7C 0.060(3) 0.057(3) 0.057(3) 0.001(2) 0.014(2) 0.007(2)
Cl4C 0.108(7) 0.103(7) 0.101(7) 0.011(4) 0.014(4) 0.010(4)
Cl8C 0.144(8) 0.150(8) 0.142(8) -0.014(4) 0.026(4) 0.015(4)
C212 0.066(8) 0.066(8) 0.066(9) 0.0011(15) 0.011(2) 0.0030(15)
Cl2 0.023(2) 0.0176(18) 0.0212(19) 0.0068(16) 0.0091(17) 0.0023(16)
Cl20 0.081(4) 0.090(4) 0.089(4) 0.010(3) 0.015(3) 0.001(3)
Cl22 0.083(4) 0.093(4) 0.089(4) -0.007(3) 0.017(3) 0.007(3)
C21D 0.066(8) 0.066(8) 0.066(9) 0.0011(15) 0.011(2) 0.0030(15)
Cl2D 0.023(2) 0.0176(18) 0.0212(19) 0.0068(16) 0.0091(17) 0.0023(16)
Cl2E 0.081(4) 0.090(4) 0.089(4) 0.010(3) 0.015(3) 0.001(3)
Cl2F 0.083(4) 0.093(4) 0.089(4) -0.007(3) 0.017(3) 0.007(3)

loop_
_atom_type_symbol
_atom_type_description
_atom_type_scat_dispersion_real
_atom_type_scat_dispersion_imag
_atom_type_scat_source
C C 0.0033 0.0016 'International Tables Vol C Tables 4.2.6.8 and 6.1.1.4'
H H 0.0000 0.0000 'International Tables Vol C Tables 4.2.6.8 and 6.1.1.4'
O O 0.0106 0.0060 'International Tables Vol C Tables 4.2.6.8 and 6.1.1.4'
Br Br -0.2901 2.4595 'International Tables Vol C Tables 4.2.6.8 and 6.1.1.4'
Cl Cl 0.1484 0.1585 'International Tables Vol C Tables 4.2.6.8 and 6.1.1.4'

loop_
_geom_angle_atom_site_label_1
_geom_angle_atom_site_label_2
_geom_angle_atom_site_label_3
_geom_angle
C20B Br5B Cl25 133(4)
C20B Br5B H20H 30.7
Cl25 Br5B H20H 106.8
C3 O1 C63 114.4(12)
C42 O2 C5 111.7(13)
C10 O3 C42 111.0(13)
C49 O4 C12 111.6(12)
C49 O5 C17 112.5(12)
C19 O6 C56 114.8(12)
C24 O7 C56 113.6(12)
C26 O8 C63 114.8(12)
C71 O10 C214 117.2(15)
C75 O11 C52 117.7(14)
C77 O12 C54 117.1(14)
C83 O13 C81 118.0(15)
C204 Cl13 Br6B 140.1(14)
C89 O14 C85 114.6(15)
C93 O15 C66 120.8(16)
C68 O16 C05W 120.6(15)
C27 C1 C2 112.4(14)
C27 C1 C29 113.8(14)
C2 C1 C29 113.0(14)
C27 C1 H1 105.6
C2 C1 H1 105.6
C29 C1 H1 105.6
C3 C2 C7 112.4(15)
C3 C2 C1 121.2(16)
C7 C2 C1 126.0(15)
C4 C3 O1 118.6(16)
C4 C3 C2 122.1(17)
O1 C3 C2 119.0(15)
C5 C4 C3 121.9(17)
C5 C4 H4 119.1
C3 C4 H4 119.1
C4 C5 C6 120.5(16)
C4 C5 O2 117.6(15)
C6 C5 O2 121.8(15)
C05D C04Z C05A 117.3(18)
C05D C04Z H04Z 121.3
C05A C04Z H04Z 121.3
C7 C6 C5 117.4(16)
C7 C6 C32 123.4(15)
C5 C6 C32 119.1(15)
C213 C05A C04Z 119.1(17)
C213 C05A C05K 120.3(18)
C04Z C05A C05K 120.4(19)
C04Z C05D C062 121.8(17)
C04Z C05D C079 122.2(17)
C062 C05D C079 116.0(16)
C05W C05K C05A 118.2(19)
C05W C05K H05K 120.9
C05A C05K H05K 120.9
C062 C05W C05K 124.5(19)
C062 C05W O16 120.9(18)
C05K C05W O16 114.5(17)
C6 C7 C2 125.7(16)
C6 C7 H7 117.2
C2 C7 H7 117.2
C79 C07A Br7 109.1(14)
C79 C07A H07A 109.9
Br7 C07A H07A 109.9
C79 C07A H07B 109.9
Br7 C07A H07B 109.9
H07A C07A H07B 108.3
C10 C9 C14 119.7(16)
C10 C9 C32 119.2(16)
C14 C9 C32 121.2(16)
C9 C10 O3 122.6(16)
C9 C10 C11 118.8(16)
O3 C10 C11 118.6(16)
C12 C11 C10 120.5(18)
C12 C11 H11 119.8
C10 C11 H11 119.8
C13 C12 C11 122.9(17)
C13 C12 O4 122.1(15)
C11 C12 O4 114.9(15)
C12 C13 C14 117.9(15)
C12 C13 C15 121.4(15)
C14 C13 C15 120.5(15)
C13 C14 C9 120.1(15)
C13 C14 H14 119.9
C9 C14 H14 119.9
C16 C15 C36 114.0(14)
C16 C15 C13 110.8(13)
C36 C15 C13 114.8(13)
C16 C15 H15 105.4
C36 C15 H15 105.4
C13 C15 H15 105.4
C17 C16 C21 118.8(15)
C17 C16 C15 118.8(15)
C21 C16 C15 122.3(15)
C16 C17 O5 121.3(14)
C16 C17 C18 122.1(15)
O5 C17 C18 116.5(14)
C19 C18 C17 119.1(15)
C19 C18 H18 120.4
C17 C18 H18 120.4
O6 C19 C20 124.9(15)
O6 C19 C18 116.0(14)
C20 C19 C18 119.1(15)
C19 C20 C21 121.2(15)
C19 C20 C22 115.4(14)
C21 C20 C22 123.3(15)
C20 C21 C16 119.4(15)
C20 C21 H21 120.3
C16 C21 H21 120.3
C23 C22 C20 108.1(13)
C23 C22 C39 114.5(14)
C20 C22 C39 111.6(13)
C23 C22 H22 107.4
C20 C22 H22 107.4
C39 C22 H22 107.4
C28 C23 C24 120.0(16)
C28 C23 C22 122.1(16)
C24 C23 C22 117.9(15)
O7 C24 C25 119.0(16)
O7 C24 C23 122.4(15)
C25 C24 C23 118.4(16)
C24 C25 C26 122.3(17)
C24 C25 H25 118.9
C26 C25 H25 118.9
C210 Cl25 Br5B 108.7(17)
O8 C26 C25 119.0(15)
O8 C26 C27 119.5(15)
C25 C26 C27 121.5(16)
C26 C27 C28 116.5(16)
C26 C27 C1 120.3(15)
C28 C27 C1 123.2(16)
C23 C28 C27 121.3(17)
C23 C28 H28 119.4
C27 C28 H28 119.4
C30 C29 C1 115.4(15)
C30 C29 H29A 108.4
C1 C29 H29A 108.4
C30 C29 H29B 108.4
C1 C29 H29B 108.4
H29A C29 H29B 107.5
C48 C214 C46 122.8(19)
C48 C214 O10 122.1(18)
C46 C214 O10 115.0(18)
C45 C213 C05A 117.6(16)
Cl26 C210 Cl25 110(2)
Cl26 C210 Cl24 117(2)
Cl25 C210 Cl24 109(2)
Cl26 C210 H210 106.9
Cl25 C210 H210 106.8
Cl24 C210 H210 106.9
C29 C30 C31 118.6(19)
C29 C30 C31A 110(3)
C29 C30 H30A 107.7
C31 C30 H30A 107.7
C29 C30 H30B 107.7
C31 C30 H30B 107.7
H30A C30 H30B 107.1
C30 C31 Br1 109.0(14)
C30 C31A Br1A 111.8(16)
C33 C32 C6 112.2(14)
C33 C32 C9 114.2(14)
C6 C32 C9 106.8(13)
C33 C32 H32 107.8
C6 C32 H32 107.8
C9 C32 H32 107.8
C34 C33 C32 111.9(14)
C34 C33 H33A 109.2
C32 C33 H33A 109.2
C34 C33 H33B 109.2
C32 C33 H33B 109.2
H33A C33 H33B 107.9
C33 C34 C35 114.8(14)
C33 C34 H34A 108.6
C35 C34 H34A 108.6
C33 C34 H34B 108.6
C35 C34 H34B 108.6
H34A C34 H34B 107.5
C34 C35 Br2 110.7(12)
C34 C35 H35A 109.5
Br2 C35 H35A 109.5
C34 C35 H35B 109.5
Br2 C35 H35B 109.5
H35A C35 H35B 108.1
C15 C36 C37 111.4(13)
C15 C36 H36A 109.3
C37 C36 H36A 109.3
C15 C36 H36B 109.3
C37 C36 H36B 109.3
H36A C36 H36B 108.0
C38 C37 C36 118.1(15)
C38 C37 H37A 107.8
C36 C37 H37A 107.8
C38 C37 H37B 107.8
C36 C37 H37B 107.8
H37A C37 H37B 107.1
C37 C38 Br3 110.6(14)
C37 C38 H38A 109.5
Br3 C38 H38A 109.5
C37 C38 H38B 109.5
Br3 C38 H38B 109.5
H38A C38 H38B 108.1
C40 C39 C22 108.7(14)
C40 C39 H39A 109.9
C22 C39 H39A 110.0
C40 C39 H39B 109.9
C22 C39 H39B 109.9
H39A C39 H39B 108.3
C41 C40 C39 112.4(16)
C41 C40 H40A 109.1
C39 C40 H40A 109.1
C41 C40 H40B 109.1
C39 C40 H40B 109.1
H40A C40 H40B 107.9
C40 C41 Br4 114.0(14)
C40 C41 H41A 108.7
Br4 C41 H41A 108.7
C40 C41 H41B 108.7
Br4 C41 H41B 108.7
H41A C41 H41B 107.6
O3 C42 O2 113.4(14)
O3 C42 C43 107.1(13)
O2 C42 C43 107.1(13)
O3 C42 H42 109.7
O2 C42 H42 109.7
C43 C42 H42 109.7
C44 C43 C48 120.1(17)
C44 C43 C42 119.5(15)
C48 C43 C42 119.6(15)
C43 C44 C45 121.0(17)
C43 C44 H44 119.5
C45 C44 H44 119.5
C213 C45 C46 118.1(18)
C213 C45 C44 125.5(17)
C46 C45 C44 116.4(17)
C214 C46 C45 120.5(19)
C214 C46 H46 119.7
C45 C46 H46 119.7
C214 C48 C43 119.2(18)
C214 C48 H48 120.4
C43 C48 H48 120.4
O5 C49 O4 111.3(13)
O5 C49 C50 110.3(13)
O4 C49 C50 109.1(13)
O5 C49 H49 108.7
O4 C49 H49 108.7
C50 C49 H49 108.7
C51 C50 C55 122.4(17)
C51 C50 C49 119.7(15)
C55 C50 C49 117.2(14)
C50 C51 C52 119.4(17)
C50 C51 H51 120.3
C52 C51 H51 120.3
C53 C52 C51 123.3(17)
C53 C52 O11 113.3(16)
C51 C52 O11 123.5(15)
C52 C53 C54 116.5(18)
C52 C53 H53 121.8
C54 C53 H53 121.8
C55 C54 O12 125.9(16)
C55 C54 C53 121.1(17)
O12 C54 C53 112.9(16)
C54 C55 C50 117.3(16)
C54 C55 H55 121.4
C50 C55 H55 121.4
O6 C56 O7 111.6(13)
O6 C56 C87 109.8(13)
O7 C56 C87 109.2(13)
O6 C56 H56 108.7
O7 C56 H56 108.7
C87 C56 H56 108.7
C05W C062 C05D 117.7(18)
C05W C062 H062 121.1
C05D C062 H062 121.1
O1 C63 O8 109.0(13)
O1 C63 C64 112.1(13)
O8 C63 C64 111.4(13)
O1 C63 H63 108.1
O8 C63 H63 108.1
C64 C63 H63 108.1
C65 C64 C69 116.1(18)
C65 C64 C63 122.5(17)
C69 C64 C63 121.0(15)
C64 C65 C66 126(2)
C64 C65 H65 117.2
C66 C65 H65 117.2
C67 C66 C65 116.7(19)
C67 C66 O15 117.0(18)
C65 C66 O15 124.9(18)
C66 C67 C68 118.9(19)
C66 C67 H67 120.5
C68 C67 H67 120.5
C67 C68 C69 122.2(18)
C67 C68 O16 114.6(17)
C69 C68 O16 122.8(16)
C68 C69 C64 120.0(17)
C68 C69 H69 120.0
C64 C69 H69 120.0
C76 C71 O10 119.6(18)
C76 C71 C72 120.6(19)
O10 C71 C72 119.8(18)
C71 C72 C73 117.8(17)
C71 C72 H72 121.1
C73 C72 H72 121.1
C74 C73 C72 120.7(17)
C74 C73 C73B 118(3)
C72 C73 C73B 121(4)
C74 C73 C73A 124(3)
C72 C73 C73A 116(3)
C73 C73A Br6 112.2(16)
C73 C73A H73A 109.2
Br6 C73A H73A 109.2
C73 C73A H73B 109.2
Br6 C73A H73B 109.2
H73A C73A H73B 107.9
C73 C73B Br6A 110.3(15)
C73 C73B H73C 109.6
Br6A C73B H73C 109.6
C73 C73B H73D 109.6
Br6A C73B H73D 109.6
H73C C73B H73D 108.1
C75 C74 C73 119.3(17)
C75 C74 H74 120.4
C73 C74 H74 120.4
C76 C75 C74 121.5(18)
C76 C75 O11 118.8(17)
C74 C75 O11 119.7(16)
C75 C76 C71 119.9(19)
C75 C76 H76 120.0
C71 C76 H76 120.0
C82 C77 O12 117.5(15)
C82 C77 C78 122.1(16)
O12 C77 C78 119.6(15)
C79 C78 C77 119.5(18)
C79 C78 H78 120.3
C77 C78 H78 120.3
C05D C079 Br8 113.4(13)
C05D C079 H07C 108.9
Br8 C079 H07C 108.9
C05D C079 H07D 108.9
Br8 C079 H07D 108.9
H07C C079 H07D 107.7
C80 C79 C78 116.6(18)
C80 C79 C07A 123.4(18)
C78 C79 C07A 120.0(18)
C79 C80 C81 127(2)
C79 C80 H80 116.4
C81 C80 H80 116.4
C80 C81 C82 117.7(18)
C80 C81 O13 123.7(17)
C82 C81 O13 118.2(16)
C77 C82 C81 116.9(16)
C77 C82 H82 121.5
C81 C82 H82 121.5
O13 C83 C84 117.4(18)
O13 C83 C88 122.4(17)
C84 C83 C88 120.2(19)
C85 C84 C83 120(2)
C85 C84 H84 120.2
C83 C84 H84 120.2
C84 C85 C86 121(2)
C84 C85 O14 115.5(18)
C86 C85 O14 123.2(18)
C87 C86 C85 119.8(18)
C87 C86 H86 120.1
C85 C86 H86 120.1
C86 C87 C88 120.5(17)
C86 C87 C56 119.8(15)
C88 C87 C56 119.1(16)
C87 C88 C83 118.3(18)
C87 C88 H88 120.8
C83 C88 H88 120.8
C90 C89 O14 121.2(19)
C90 C89 C94 118(2)
O14 C89 C94 121(2)
C89 C90 C91 122(2)
C89 C90 H90 119.0
C91 C90 H90 119.0
C90 C91 C92 121(2)
C90 C91 C200 119(2)
C92 C91 C200 120(2)
C90 C91 C20B 149(3)
C92 C91 C20B 83(4)
C93 C92 C91 113(2)
C93 C92 C20B 158(2)
C91 C92 C20B 52(2)
C93 C92 H92 123.5
C91 C92 H92 123.5
C20B C92 H92 73.9
C92 C93 C94 127(2)
C92 C93 O15 121(2)
C94 C93 O15 113(2)
C93 C94 C89 119(2)
C93 C94 H94 120.5
C89 C94 H94 120.5
C76B Br6B Cl13 134(4)
C122 O17 C156 110.6(13)
C99 O18 C156 112.2(12)
C101 O19 C137 117.0(12)
C137 O20 C106 113.7(12)
C108 O21 C102 113.9(13)
C113 O22 C102 115.5(12)
C115 O23 C157 113.2(13)
C120 O24 C157 111.9(12)
C15C O25 C162 113.7(18)
C15I O25 C162 117.4(16)
C168 O26 C166 119.2(15)
C172 O27 C174 119.5(14)
C140 O28 C176 118.6(16)
C142 O29 C144 119.4(15)
C16A O30 C146 116.0(18)
C16G O30 C146 119.9(16)
C123 C02A C119 122.2(17)
C123 C02A H02A 118.9
C119 C02A H02A 118.9
C148 C06W Br13 110.9(14)
C148 C06W H06A 109.5
Br13 C06W H06A 109.5
C148 C06W H06B 109.5
Br13 C06W H06B 109.5
H06A C06W H06B 108.1
C101 C025 C103 116.3(15)
C101 C025 C104 121.1(14)
C103 C025 C104 122.6(14)
C164 C072 Br14 114.8(13)
C164 C072 H07E 108.6
Br14 C072 H07E 108.6
C164 C072 H07F 108.6
Br14 C072 H07F 108.6
H07E C072 H07F 107.5
C178 C76A Br16 115(2)
C178 C76A H76A 108.5
Br16 C76A H76A 108.5
C178 C76A H76B 108.5
Br16 C76A H76B 108.5
H76A C76A H76B 107.5
C178 C76B Br6B 113(5)
C178 C76B H76C 109.1
Br6B C76B H76C 109.1
C178 C76B H76D 109.1
Br6B C76B H76D 109.1
H76C C76B H76D 107.8
C125 C97 C98 116.1(14)
C125 C97 C123 114.2(14)
C98 C97 C123 108.3(13)
C125 C97 H97 105.8
C98 C97 H97 105.8
C123 C97 H97 105.8
C99 C98 C103 118.7(16)
C99 C98 C97 119.8(16)
C103 C98 C97 121.4(16)
C100 C99 C98 121.1(17)
C100 C99 O18 116.8(16)
C98 C99 O18 122.0(15)
C99 C100 C101 120.8(16)
C99 C100 H100 119.6
C101 C100 H100 119.6
C025 C101 O19 121.9(14)
C025 C101 C100 120.1(15)
O19 C101 C100 117.9(14)
O21 C102 O22 112.2(13)
O21 C102 C170 112.3(14)
O22 C102 C170 107.7(13)
O21 C102 H102 108.2
O22 C102 H102 108.2
C170 C102 H102 108.2
C98 C103 C025 122.8(16)
C98 C103 H103 118.6
C025 C103 H103 118.6
C128 C104 C025 118.4(14)
C128 C104 C105 116.0(14)
C025 C104 C105 106.8(13)
C128 C104 H104 104.7
C025 C104 H104 104.7
C105 C104 H104 104.7
C110 C105 C106 114.9(15)
C110 C105 C104 120.2(15)
C106 C105 C104 124.8(15)
C107 C106 C105 122.1(16)
C107 C106 O20 117.4(15)
C105 C106 O20 120.5(14)
C106 C107 C108 120.0(17)
C106 C107 H107 120.0
C108 C107 H107 120.0
C109 C108 C107 123.3(16)
C109 C108 O21 122.2(15)
C107 C108 O21 114.5(15)
C108 C109 C110 113.7(16)
C108 C109 C111 121.5(15)
C110 C109 C111 124.6(16)
C105 C110 C109 125.9(17)
C105 C110 H110 117.0
C109 C110 H110 117.0
C109 C111 C112 111.4(14)
C109 C111 C131 113.0(14)
C112 C111 C131 114.2(14)
C109 C111 H111 105.8
C112 C111 H111 105.8
C131 C111 H111 105.8
C113 C112 C117 115.9(14)
C113 C112 C111 122.5(14)
C117 C112 C111 121.4(14)
C114 C113 C112 123.0(16)
C114 C113 O22 116.4(14)
C112 C113 O22 120.5(14)
C115 C114 C113 123.5(17)
C115 C114 H114 118.3
C113 C114 H114 118.3
C114 C115 O23 121.7(16)
C114 C115 C116 118.8(16)
O23 C115 C116 119.4(15)
C117 C116 C115 115.7(14)
C117 C116 C118 124.2(15)
C115 C116 C118 120.1(14)
C116 C117 C112 123.2(15)
C116 C117 H117 118.4
C112 C117 H117 118.4
C116 C118 C119 110.1(14)
C116 C118 C134 115.1(15)
C119 C118 C134 113.6(14)
C116 C118 H118 105.7
C119 C118 H118 105.7
C134 C118 H118 105.7
C120 C119 C02A 118.4(17)
C120 C119 C118 119.0(16)
C02A C119 C118 122.6(16)
C121 C120 C119 120.8(17)
C121 C120 O24 116.7(16)
C119 C120 O24 122.4(16)
C120 C121 C122 119.4(17)
C120 C121 H121 120.3
C122 C121 H121 120.3
C121 C122 C123 120.7(17)
C121 C122 O17 116.6(16)
C123 C122 O17 122.7(16)
C02A C123 C122 118.3(16)
C02A C123 C97 122.5(16)
C122 C123 C97 119.1(16)
C97 C125 C126 110.6(15)
C97 C125 H12A 109.5
C126 C125 H12A 109.5
C97 C125 H12B 109.5
C126 C125 H12B 109.5
H12A C125 H12B 108.1
C125 C126 C127 110.4(17)
C125 C126 H12C 109.6
C127 C126 H12C 109.6
C125 C126 H12D 109.6
C127 C126 H12D 109.6
H12C C126 H12D 108.1
C126 C127 Br9 112.9(16)
C126 C127 H12E 109.0
Br9 C127 H12E 109.0
C126 C127 H12F 109.0
Br9 C127 H12F 109.0
H12E C127 H12F 107.8
C104 C128 C129 112.9(14)
C104 C128 H12G 109.0
C129 C128 H12G 109.0
C104 C128 H12H 109.0
C129 C128 H12H 109.0
H12G C128 H12H 107.8
C128 C129 C130 118.2(17)
C128 C129 H12I 107.8
C130 C129 H12I 107.8
C128 C129 H12J 107.8
C130 C129 H12J 107.8
H12I C129 H12J 107.1
C129 C130 Br10 112.7(14)
C129 C130 H13A 109.0
Br10 C130 H13A 109.0
C129 C130 H13B 109.0
Br10 C130 H13B 109.0
H13A C130 H13B 107.8
C132 C131 C111 114.7(14)
C132 C131 H13C 108.6
C111 C131 H13C 108.6
C132 C131 H13D 108.6
C111 C131 H13D 108.6
H13C C131 H13D 107.6
C131 C132 C133 115.1(15)
C131 C132 H13E 108.5
C133 C132 H13E 108.5
C131 C132 H13F 108.5
C133 C132 H13F 108.5
H13E C132 H13F 107.5
C132 C133 Br11 109.3(13)
C132 C133 H13G 109.8
Br11 C133 H13G 109.8
C132 C133 H13H 109.8
Br11 C133 H13H 109.8
H13G C133 H13H 108.3
C135 C134 C118 111.9(16)
C135 C134 H13I 109.2
C118 C134 H13I 109.2
C135 C134 H13J 109.2
C118 C134 H13J 109.2
H13I C134 H13J 107.9
C134 C135 C13B 115.1(18)
C134 C135 C136 102(2)
C134 C135 H13K 111.3
C136 C135 H13K 111.3
C134 C135 H13L 111.3
C136 C135 H13L 111.3
H13K C135 H13L 109.2
C135 C136 Br12 116.5(16)
C135 C136 H13M 108.2
Br12 C136 H13M 108.2
C135 C136 H13N 108.2
Br12 C136 H13N 108.2
H13M C136 H13N 107.3
C135 C13B Br2A 103.9(12)
C135 C13B H13O 111.0
Br2A C13B H13O 111.0
C135 C13B H13P 111.0
Br2A C13B H13P 111.0
H13O C13B H13P 109.0
O19 C137 O20 111.0(13)
O19 C137 C138 112.2(14)
O20 C137 C138 110.0(14)
O19 C137 H137 107.9
O20 C137 H137 107.9
C138 C137 H137 107.9
C139 C138 C143 119.4(17)
C139 C138 C137 121.6(16)
C143 C138 C137 118.6(16)
C140 C139 C138 120.7(18)
C140 C139 H139 119.7
C138 C139 H139 119.7
C139 C140 C141 122.0(19)
C139 C140 O28 121.8(18)
C141 C140 O28 116.1(18)
C142 C141 C140 118.8(19)
C142 C141 H141 120.6
C140 C141 H141 120.6
C141 C142 O29 116.7(18)
C141 C142 C143 121.1(19)
O29 C142 C143 122.0(18)
C138 C143 C142 117.9(18)
C138 C143 H143 121.1
C142 C143 H143 121.1
C145 C144 C149 122.8(19)
C145 C144 O29 120.5(17)
C149 C144 O29 116.2(16)
C146 C145 C144 119(2)
C146 C145 H145 120.3
C144 C145 H145 120.3
C147 C146 C145 119.3(19)
C147 C146 O30 119.7(18)
C145 C146 O30 120.5(18)
C146 C147 C148 123.7(19)
C146 C147 H147 118.2
C148 C147 H147 118.2
C149 C148 C147 116.4(17)
C149 C148 C06W 120.0(17)
C147 C148 C06W 123.6(17)
C144 C149 C148 118.3(18)
C144 C149 H149 120.8
C148 C149 H149 120.8
O17 C156 O18 110.2(13)
O17 C156 C16C 113.7(16)
O18 C156 C16C 110.2(16)
O17 C156 C16I 105.0(14)
O18 C156 C16I 105.5(14)
O23 C157 C15G 105.8(15)
O23 C157 O24 108.5(13)
C15G C157 O24 106.4(15)
O23 C157 C15A 116.5(18)
O24 C157 C15A 107.3(18)
C16E O31 C17B 110(3)
C16E O31 C17A 109(2)
C17B O31 C17A 54.3(10)
C15E O32 C17C 114(3)
O30 C16A C16B 117(2)
O30 C16A C16F 120(2)
C16B C16A C16F 120.0
C16A C16B C16C 120.0
C16A C16B H16B 120.0
C16C C16B H16B 120.0
C16D C16C C16B 120.0
C16D C16C C156 114.6(19)
C16B C16C C156 124.9(19)
C16E C16D C16C 120.0
C16E C16D H16D 120.0
C16C C16D H16D 120.0
C16D C16E C16F 120.0
C16D C16E O31 129(2)
C16F C16E O31 111(2)
C16E C16F C16A 120.0
C16E C16F H16F 120.0
C16A C16F H16F 120.0
C17E C206 Br15 116(3)
C17E C206 H20A 108.3
Br15 C206 H20A 108.3
C17E C206 H20B 108.3
Br15 C206 H20B 108.3
H20A C206 H20B 107.4
C17B C17A C17F 120.0
C17B C17A O31 61(2)
C17F C17A O31 164(2)
C17A C17B C17C 120.0
C17A C17B O31 64.7(14)
C17C C17B O31 163(2)
O32 C17C C17D 120(3)
O32 C17C C17B 117(3)
C17D C17C C17B 120.0
C17E C17D C17C 120.0
C17E C17D H17D 120.0
C17C C17D H17D 120.0
C17D C17E C17F 120.0
C17D C17E C206 118(3)
C17F C17E C206 121(3)
C17E C17F C17A 120.0
C17E C17F H17F 120.0
C17A C17F H17F 120.0
C15B C15A C15F 120.0
C15B C15A C157 114(2)
C15F C15A C157 124(2)
C15C C15B C15A 120.0
C15C C15B H15B 120.0
C15A C15B H15B 120.0
C15B C15C C15D 120.0
C15B C15C O25 128(2)
C15D C15C O25 112(2)
C15C C15D C15E 120.0
C15C C15D H15D 120.0
C15E C15D H15D 120.0
O32 C15E C15F 122(2)
O32 C15E C15D 118(2)
C15F C15E C15D 120.0
C15E C15F C15A 120.0
C15E C15F H15F 120.0
C15A C15F H15F 120.0
C16K O31A C17G 109.2(18)
C16K O31A C17L 122.1(18)
C17G O31A C17L 45.8(8)
C15K O32A C17I 118(2)
O30 C16G C16H 122.9(16)
O30 C16G C16L 116.9(16)
C16H C16G C16L 120.0
C16G C16H C16I 120.0
C16G C16H H16H 120.0
C16I C16H H16H 120.0
C16J C16I C16H 120.0
C16J C16I C156 119.0(15)
C16H C16I C156 119.6(15)
C16K C16J C16I 120.0
C16K C16J H16J 120.0
C16I C16J H16J 120.0
C16J C16K C16L 120.0
C16J C16K O31A 118.9(18)
C16L C16K O31A 121.0(18)
C16K C16L C16G 120.0
C16K C16L H16L 120.0
C16G C16L H16L 120.0
C17K C20A Br5C 104(2)
C17K C20A H20C 110.9
Br5C C20A H20C 110.9
C17K C20A H20D 110.9
Br5C C20A H20D 110.9
H20C C20A H20D 108.9
C17H C17G C17L 120.0
C17H C17G O31A 158.2(17)
C17L C17G O31A 81.1(17)
C17I C17H C17G 120.0
C17I C17H H17H 120.0
C17G C17H H17H 120.0
O32A C17I C17H 123(2)
O32A C17I C17J 117(2)
C17H C17I C17J 120.0
C17K C17J C17I 120.0
C17K C17J H17J 120.0
C17I C17J H17J 120.0
C17J C17K C17L 120.0
C17J C17K C20A 119(2)
C17L C17K C20A 121(2)
C17K C17L C17G 120.0
C17K C17L O31A 171.6(13)
C17G C17L O31A 53.0(11)
C17K C17L H17L 120.0
C17G C17L H17L 120.0
O31A C17L H17L 67.2
C15H C15G C15L 120.0
C15H C15G C157 121.5(17)
C15L C15G C157 117.2(17)
C15G C15H C15I 120.0
C15G C15H H15H 120.0
C15I C15H H15H 120.0
C15J C15I C15H 120.0
C15J C15I O25 116.7(18)
C15H C15I O25 123.3(18)
C15I C15J C15K 120.0
C15I C15J H15J 120.0
C15K C15J H15J 120.0
O32A C15K C15L 122.0(17)
O32A C15K C15J 117.9(17)
C15L C15K C15J 120.0
C15K C15L C15G 120.0
C15K C15L H15L 120.0
C15G C15L H15L 120.0
C163 C162 C167 118.9(19)
C163 C162 O25 122.1(17)
C167 C162 O25 118.9(17)
C162 C163 C164 124.3(19)
C162 C163 H163 117.8
C164 C163 H163 117.8
C163 C164 C165 116.5(17)
C163 C164 C072 122.7(17)
C165 C164 C072 120.8(17)
C166 C165 C164 121.6(18)
C166 C165 H165 119.2
C164 C165 H165 119.2
C165 C166 C167 118.4(19)
C165 C166 O26 122.6(18)
C167 C166 O26 118.9(18)
C162 C167 C166 120.2(19)
C162 C167 H167 119.9
C166 C167 H167 119.9
C173 C168 C169 123.1(17)
C173 C168 O26 114.5(16)
C169 C168 O26 122.4(16)
C170 C169 C168 119.2(17)
C170 C169 H169 120.4
C168 C169 H169 120.4
C169 C170 C171 122.0(17)
C169 C170 C102 122.1(16)
C171 C170 C102 114.6(15)
C170 C171 C172 115.4(16)
C170 C171 H171 122.3
C172 C171 H171 122.3
O27 C172 C173 116.7(17)
O27 C172 C171 121.0(16)
C173 C172 C171 122.3(18)
C172 C173 C168 117.7(18)
C172 C173 H173 121.1
C168 C173 H173 121.1
O27 C174 C179 124.0(17)
O27 C174 C175 120.6(16)
C179 C174 C175 115.4(17)
C176 C175 C174 116.0(17)
C176 C175 H17A 108.3
C174 C175 H17A 108.3
C176 C175 H17B 108.3
C174 C175 H17B 108.3
H17A C175 H17B 107.4
C177 C176 O28 124.1(19)
C177 C176 C175 125(2)
O28 C176 C175 111.3(17)
C176 C177 C178 120.3(19)
C176 C177 H177 119.9
C178 C177 H177 119.9
C179 C178 C177 119.0(19)
C179 C178 C76A 119(3)
C177 C178 C76A 121(3)
C179 C178 C76B 118(5)
C177 C178 C76B 123(5)
C178 C179 C174 124.4(19)
C178 C179 H179 117.8
C174 C179 H179 117.8
Cl15 C07Y Cl17 115(2)
Cl15 C07Y Cl16 112.8(17)
Cl17 C07Y Cl16 103.4(16)
Cl15 C07Y H07Y 108.4
Cl17 C07Y H07Y 108.4
Cl16 C07Y H07Y 108.4
Cl1 C081 Cl6 109.9(16)
Cl1 C081 Cl8 108.9(15)
Cl6 C081 Cl8 105.2(15)
Cl1 C081 H081 110.9
Cl6 C081 H081 110.9
Cl8 C081 H081 110.9
Cl4 C201 Cl5 109.6(14)
Cl4 C201 Cl3 109.1(13)
Cl5 C201 Cl3 108.3(13)
Cl4 C201 H201 109.9
Cl5 C201 H201 109.9
Cl3 C201 H201 109.9
Cl12 C204 Cl11 110.5(19)
Cl12 C204 Cl13 119(2)
Cl11 C204 Cl13 102.4(18)
Cl12 C204 H204 108.2
Cl11 C204 H204 108.2
Cl13 C204 H204 108.2
C91 C200 Br5A 105.8(15)
C91 C200 H20E 110.6
Br5A C200 H20E 113.2
C91 C200 H20F 109.1
Br5A C200 H20F 109.2
H20E C200 H20F 108.9
C91 C20B Br5B 124(3)
C91 C20B C92 46(2)
Br5B C20B C92 101(3)
C91 C20B H20G 124.0
Br5B C20B H20G 103.7
C92 C20B H20G 151.9
C91 C20B H20H 114.3
Br5B C20B H20H 68.1
C92 C20B H20H 69.1
H20G C20B H20H 109.4
Cl14 C211 Cl18 109.41(14)
Cl14 C211 Cl7 109.72(14)
Cl18 C211 Cl7 109.66(14)
Cl14 C211 H211 109.3
Cl18 C211 H211 109.3
Cl7 C211 H211 109.3
Cl8C C21C Cl4C 109.41(14)
Cl8C C21C Cl7C 109.73(14)
Cl4C C21C Cl7C 109.81(14)
Cl8C C21C H21C 109.3
Cl4C C21C H21C 109.3
Cl7C C21C H21C 109.3
Cl20 C212 Cl22 109.74(14)
Cl20 C212 Cl2 109.53(14)
Cl22 C212 Cl2 109.58(14)
Cl20 C212 H212 109.3
Cl22 C212 H212 109.3
Cl2 C212 H212 109.3
Cl2E C21D Cl2F 109.57(14)
Cl2E C21D Cl2D 109.57(14)
Cl2F C21D Cl2D 109.54(14)
Cl2E C21D H21D 109.4
Cl2F C21D H21D 109.4
Cl2D C21D H21D 109.4

loop_
_geom_bond_atom_site_label_1
_geom_bond_atom_site_label_2
_geom_bond_distance
Br1 C31 1.94(2)
Br1A C31A 1.94(2)
Br2 C35 2.004(17)
Br3 C38 1.94(2)
Cl3 C201 1.81(2)
Br4 C41 1.933(19)
Cl4 C201 1.66(2)
Br5A C200 1.92(2)
Br5B C20B 1.92(2)
Br5B Cl25 2.26(4)
Br5B H20H 1.7985
Br6 C73A 1.91(3)
Br6A C73B 1.91(3)
Br7 C07A 1.99(2)
Br8 C079 1.957(19)
Cl8 C081 1.84(3)
O1 C3 1.383(19)
O1 C63 1.413(18)
Cl1 C081 1.75(3)
O2 C42 1.393(19)
O2 C5 1.399(19)
O3 C10 1.362(18)
O3 C42 1.393(19)
O4 C49 1.399(18)
O4 C12 1.404(18)
O5 C49 1.398(17)
O5 C17 1.398(18)
Cl5 C201 1.79(2)
O6 C19 1.342(18)
O6 C56 1.394(18)
Cl6 C081 1.79(3)
O7 C24 1.366(18)
O7 C56 1.428(19)
O8 C26 1.366(18)
O8 C63 1.430(18)
O10 C71 1.39(2)
O10 C214 1.41(2)
O11 C75 1.38(2)
O11 C52 1.43(2)
Cl11 C204 1.69(3)
O12 C77 1.400(19)
O12 C54 1.41(2)
Cl12 C204 1.62(3)
O13 C83 1.36(2)
O13 C81 1.41(2)
Cl13 C204 1.74(3)
Cl13 Br6B 2.365(18)
O14 C89 1.36(2)
O14 C85 1.41(2)
O15 C93 1.41(2)
O15 C66 1.43(2)
Cl15 C07Y 1.63(3)
O16 C68 1.39(2)
O16 C05W 1.42(2)
Cl16 C07Y 2.09(3)
C1 C27 1.45(2)
C1 C2 1.51(2)
C1 C29 1.52(2)
C1 H1 1.0000
C2 C3 1.42(2)
C2 C7 1.46(2)
C3 C4 1.37(2)
C4 C5 1.36(2)
C4 H4 0.9500
C5 C6 1.40(2)
C04Z C05D 1.38(2)
C04Z C05A 1.39(2)
C04Z H04Z 0.9500
C6 C7 1.35(2)
C6 C32 1.54(2)
C05A C213 1.36(2)
C05A C05K 1.39(2)
C05D C062 1.41(2)
C05D C079 1.48(2)
C05K C05W 1.36(2)
C05K H05K 0.9500
C05W C062 1.30(2)
C7 H7 0.9500
C07A C79 1.49(2)
C07A H07A 0.9900
C07A H07B 0.9900
C9 C10 1.36(2)
C9 C14 1.43(2)
C9 C32 1.56(2)
C10 C11 1.41(2)
C11 C12 1.37(2)
C11 H11 0.9500
C12 C13 1.33(2)
C13 C14 1.42(2)
C13 C15 1.52(2)
C14 H14 0.9500
C15 C16 1.50(2)
C15 C36 1.51(2)
C15 H15 1.0000
C16 C17 1.35(2)
C16 C21 1.42(2)
C17 C18 1.43(2)
Cl17 C07Y 1.65(3)
C18 C19 1.39(2)
C18 H18 0.9500
C19 C20 1.39(2)
C20 C21 1.40(2)
C20 C22 1.57(2)
C21 H21 0.9500
C22 C23 1.51(2)
C22 C39 1.57(2)
C22 H22 1.0000
C23 C28 1.39(2)
C23 C24 1.40(2)
C24 C25 1.37(2)
Cl24 C210 1.72(4)
C25 C26 1.38(2)
C25 H25 0.9500
Cl25 C210 1.72(4)
C26 C27 1.38(2)
Cl26 C210 1.68(4)
C27 C28 1.43(2)
C28 H28 0.9500
C29 C30 1.49(2)
C29 H29A 0.9900
C29 H29B 0.9900
C214 C48 1.34(2)
C214 C46 1.38(2)
C213 C45 1.30(2)
C210 H210 1.0000
C30 C31 1.54(3)
C30 C31A 1.54(3)
C30 H30A 0.9900
C30 H30B 0.9900
C32 C33 1.52(2)
C32 H32 1.0000
C33 C34 1.52(2)
C33 H33A 0.9900
C33 H33B 0.9900
C34 C35 1.55(2)
C34 H34A 0.9900
C34 H34B 0.9900
C35 H35A 0.9900
C35 H35B 0.9900
C36 C37 1.57(2)
C36 H36A 0.9900
C36 H36B 0.9900
C37 C38 1.49(2)
C37 H37A 0.9900
C37 H37B 0.9900
C38 H38A 0.9900
C38 H38B 0.9900
C39 C40 1.57(2)
C39 H39A 0.9900
C39 H39B 0.9900
C40 C41 1.47(3)
C40 H40A 0.9900
C40 H40B 0.9900
C41 H41A 0.9900
C41 H41B 0.9900
C42 C43 1.61(2)
C42 H42 1.0000
C43 C44 1.38(2)
C43 C48 1.40(2)
C44 C45 1.44(2)
C44 H44 0.9500
C45 C46 1.41(2)
C46 H46 0.9500
C48 H48 0.9500
C49 C50 1.52(2)
C49 H49 1.0000
C50 C51 1.33(2)
C50 C55 1.41(2)
C51 C52 1.39(2)
C51 H51 0.9500
C52 C53 1.33(2)
C53 C54 1.46(2)
C53 H53 0.9500
C54 C55 1.37(2)
C55 H55 0.9500
C56 C87 1.55(2)
C56 H56 1.0000
C062 H062 0.9500
C63 C64 1.47(2)
C63 H63 1.0000
C64 C65 1.29(2)
C64 C69 1.39(2)
C65 C66 1.42(3)
C65 H65 0.9500
C66 C67 1.35(2)
C67 C68 1.35(2)
C67 H67 0.9500
C68 C69 1.37(2)
C69 H69 0.9500
C71 C76 1.39(2)
C71 C72 1.38(2)
C72 C73 1.41(2)
C72 H72 0.9500
C73 C74 1.38(2)
C73 C73B 1.54(2)
C73 C73A 1.54(2)
C73A H73A 0.9900
C73A H73B 0.9900
C73B H73C 0.9900
C73B H73D 0.9900
C74 C75 1.37(2)
C74 H74 0.9500
C75 C76 1.35(2)
C76 H76 0.9500
C77 C82 1.34(2)
C77 C78 1.42(2)
C78 C79 1.33(2)
C78 H78 0.9500
C079 H07C 0.9900
C079 H07D 0.9900
C79 C80 1.32(2)
C80 C81 1.33(2)
C80 H80 0.9500
C81 C82 1.40(2)
C82 H82 0.9500
C83 C84 1.37(2)
C83 C88 1.42(2)
C84 C85 1.36(2)
C84 H84 0.9500
C85 C86 1.37(2)
C86 C87 1.37(2)
C86 H86 0.9500
C87 C88 1.38(2)
C88 H88 0.9500
C89 C90 1.33(3)
C89 C94 1.43(3)
C90 C91 1.44(3)
C90 H90 0.9500
C91 C92 1.44(3)
C91 C200 1.58(3)
C91 C20B 1.58(3)
C92 C93 1.37(3)
C92 C20B 2.00(9)
C92 H92 0.9500
C93 C94 1.37(3)
C94 H94 0.9500
Br9 C127 1.89(2)
Br10 C130 1.92(2)
Br11 C133 1.900(19)
Br12 C136 1.88(2)
Br2A C13B 1.88(2)
Br13 C06W 1.97(2)
Br14 C072 1.900(19)
Br15 C206 1.82(5)
Br5C C20A 2.01(4)
Br16 C76A 1.87(4)
Br6B C76B 1.94(9)
O17 C122 1.40(2)
O17 C156 1.407(19)
O18 C99 1.367(19)
O18 C156 1.458(19)
O19 C101 1.405(18)
O19 C137 1.406(18)
O20 C137 1.413(19)
O20 C106 1.428(18)
O21 C108 1.398(18)
O21 C102 1.408(18)
O22 C113 1.423(18)
O22 C102 1.433(19)
O23 C115 1.340(19)
O23 C157 1.450(19)
O24 C120 1.388(19)
O24 C157 1.50(2)
O25 C15C 1.39(3)
O25 C15I 1.40(2)
O25 C162 1.42(2)
O26 C168 1.39(2)
O26 C166 1.40(2)
O27 C172 1.36(2)
O27 C174 1.37(2)
O28 C140 1.39(2)
O28 C176 1.39(2)
O29 C142 1.40(2)
O29 C144 1.42(2)
O30 C16A 1.379(16)
O30 C16G 1.379(16)
O30 C146 1.39(2)
C02A C123 1.33(2)
C02A C119 1.39(2)
C02A H02A 0.9500
C06W C148 1.47(2)
C06W H06A 0.9900
C06W H06B 0.9900
C025 C101 1.37(2)
C025 C103 1.42(2)
C025 C104 1.53(2)
C072 C164 1.48(2)
C072 H07E 0.9900
C072 H07F 0.9900
C76A C178 1.52(3)
C76A H76A 0.9900
C76A H76B 0.9900
C76B C178 1.52(3)
C76B H76C 0.9900
C76B H76D 0.9900
C97 C125 1.50(2)
C97 C98 1.52(2)
C97 C123 1.56(2)
C97 H97 1.0000
C98 C99 1.36(2)
C98 C103 1.36(2)
C99 C100 1.33(2)
C100 C101 1.42(2)
C100 H100 0.9500
C102 C170 1.51(2)
C102 H102 1.0000
C103 H103 0.9500
C104 C128 1.43(2)
C104 C105 1.57(2)
C104 H104 1.0000
C105 C110 1.38(2)
C105 C106 1.38(2)
C106 C107 1.35(2)
C107 C108 1.38(2)
C107 H107 0.9500
C108 C109 1.35(2)
C109 C110 1.41(2)
C109 C111 1.47(2)
C110 H110 0.9500
C111 C112 1.51(2)
C111 C131 1.54(2)
C111 H111 1.0000
C112 C113 1.38(2)
C112 C117 1.42(2)
C113 C114 1.35(2)
C114 C115 1.33(2)
C114 H114 0.9500
C115 C116 1.49(2)
C116 C117 1.41(2)
C116 C118 1.50(2)
C117 H117 0.9500
C118 C119 1.57(2)
C118 C134 1.58(2)
C118 H118 1.0000
C119 C120 1.38(2)
C120 C121 1.35(2)
C121 C122 1.38(2)
C121 H121 0.9500
C122 C123 1.40(2)
C125 C126 1.50(2)
C125 H12A 0.9900
C125 H12B 0.9900
C126 C127 1.56(3)
C126 H12C 0.9900
C126 H12D 0.9900
C127 H12E 0.9900
C127 H12F 0.9900
C128 C129 1.49(2)
C128 H12G 0.9900
C128 H12H 0.9900
C129 C130 1.52(3)
C129 H12I 0.9900
C129 H12J 0.9900
C130 H13A 0.9900
C130 H13B 0.9900
C131 C132 1.52(2)
C131 H13C 0.9900
C131 H13D 0.9900
C132 C133 1.60(3)
C132 H13E 0.9900
C132 H13F 0.9900
C133 H13G 0.9900
C133 H13H 0.9900
C134 C135 1.47(2)
C134 H13I 0.9900
C134 H13J 0.9900
C135 C13B 1.58(3)
C135 C136 1.58(3)
C135 H13K 0.9900
C135 H13L 0.9900
C136 H13M 0.9900
C136 H13N 0.9900
C13B H13O 0.9900
C13B H13P 0.9900
C137 C138 1.45(2)
C137 H137 1.0000
C138 C139 1.36(2)
C138 C143 1.41(2)
C139 C140 1.36(2)
C139 H139 0.9500
C140 C141 1.38(2)
C141 C142 1.35(2)
C141 H141 0.9500
C142 C143 1.42(3)
C143 H143 0.9500
C144 C145 1.37(2)
C144 C149 1.37(2)
C145 C146 1.34(2)
C145 H145 0.9500
C146 C147 1.34(2)
C147 C148 1.40(2)
C147 H147 0.9500
C148 C149 1.39(2)
C149 H149 0.9500
C156 C16C 1.56(2)
C156 C16I 1.57(2)
C157 C15G 1.46(2)
C157 C15A 1.50(3)
O31 C16E 1.390(19)
O31 C17B 1.50(4)
O31 C17A 1.55(2)
O32 C15E 1.36(2)
O32 C17C 1.37(4)
C16A C16B 1.3900
C16A C16F 1.3900
C16B C16C 1.3900
C16B H16B 0.9299
C16C C16D 1.3900
C16D C16E 1.3900
C16D H16D 0.9299
C16E C16F 1.3900
C16F H16F 0.9300
C206 C17E 1.64(6)
C206 H20A 0.9900
C206 H20B 0.9900
C17A C17B 1.3900
C17A C17F 1.3900
C17B C17C 1.3900
C17C C17D 1.3900
C17D C17E 1.3900
C17D H17D 0.9301
C17E C17F 1.3900
C17F H17F 0.9300
C15A C15B 1.3900
C15A C15F 1.3900
C15B C15C 1.3900
C15B H15B 0.9300
C15C C15D 1.3900
C15D C15E 1.3900
C15D H15D 0.9300
C15E C15F 1.3900
C15F H15F 0.9301
O31A C16K 1.390(19)
O31A C17G 1.55(2)
O31A C17L 1.91(3)
O32A C15K 1.36(2)
O32A C17I 1.37(3)
C16G C16H 1.3900
C16G C16L 1.3900
C16H C16I 1.3900
C16H H16H 0.9300
C16I C16J 1.3900
C16J C16K 1.3900
C16J H16J 0.9300
C16K C16L 1.3900
C16L H16L 0.9300
C20A C17K 1.48(4)
C20A H20C 0.9900
C20A H20D 0.9900
C17G C17H 1.3900
C17G C17L 1.3900
C17H C17I 1.3900
C17H H17H 0.9300
C17I C17J 1.3900
C17J C17K 1.3900
C17J H17J 0.9300
C17K C17L 1.3900
C17L H17L 0.9300
C15G C15H 1.3900
C15G C15L 1.3900
C15H C15I 1.3900
C15H H15H 0.9300
C15I C15J 1.3900
C15J C15K 1.3900
C15J H15J 0.9300
C15K C15L 1.3900
C15L H15L 0.9301
C162 C163 1.31(2)
C162 C167 1.35(2)
C163 C164 1.35(2)
C163 H163 0.9500
C164 C165 1.37(2)
C165 C166 1.35(2)
C165 H165 0.9500
C166 C167 1.38(2)
C167 H167 0.9500
C168 C173 1.36(2)
C168 C169 1.38(2)
C169 C170 1.35(2)
C169 H169 0.9500
C170 C171 1.41(2)
C171 C172 1.45(2)
C171 H171 0.9500
C172 C173 1.36(2)
C173 H173 0.9500
C174 C179 1.39(2)
C174 C175 1.44(2)
C175 C176 1.42(2)
C175 H17A 0.9900
C175 H17B 0.9900
C176 C177 1.27(2)
C177 C178 1.37(2)
C177 H177 0.9500
C178 C179 1.34(2)
C179 H179 0.9500
C07Y H07Y 1.0000
C081 H081 1.0000
C201 H201 1.0000
C204 H204 1.0000
C200 H20E 0.9900
C200 H20F 0.9900
C20B H20G 0.9900
C20B H20H 0.9900
C211 Cl14 1.7330(11)
C211 Cl18 1.7330(11)
C211 Cl7 1.7331(11)
C211 H211 1.0000
C21C Cl8C 1.7330(11)
C21C Cl4C 1.7330(11)
C21C Cl7C 1.7331(11)
C21C H21C 1.0000
C212 Cl20 1.7330(11)
C212 Cl22 1.7330(11)
C212 Cl2 1.7331(11)
C212 H212 1.0000
C21D Cl2E 1.7331(11)
C21D Cl2F 1.7331(11)
C21D Cl2D 1.7331(11)
C21D H21D 1.0000
